data_7118666
loop_
_publ_author_name
'Zhang, Jinfang'
'Jia, Ding'
'Humphrey, Mark G.'
'Meng, Suci'
'Zaworotko, Michael J.'
'Cifuentes, Marie P.'
'Zhang, Chi'

_publ_section_title
;
 Ammonium-crown ether supramolecular cation-templated assembly of an
 unprecedented heterobicluster-metal coordination polymer with enhanced
 NLO properties.
;
_journal_issue 19
_journal_name_full 'Chemical communications (Cambridge, England)'
_journal_page_first 3797
_journal_page_last 3800
_journal_paper_doi 10.1039/c5cc10076c
_journal_volume 52
_journal_year 2016
_chemical_formula_sum 'C111 H220 Cu18 N30 O42 S20 W5'
_chemical_formula_weight 5351.67
_chemical_name_systematic
; 
 ? 
;
_space_group_IT_number 11
_symmetry_cell_setting monoclinic
_symmetry_space_group_name_Hall '-P 2yb'
_symmetry_space_group_name_H-M 'P 1 21/m 1'
_atom_sites_solution_hydrogens geom
_atom_sites_solution_primary direct
_atom_sites_solution_secondary difmap
_audit_creation_method SHELXL-97
_audit_update_record
;
2013-10-21 deposited with the CCDC.
2016-01-28 downloaded from the CCDC.
;
_cell_angle_alpha 90.00
_cell_angle_beta 96.49(3)
_cell_angle_gamma 90.00
_cell_formula_units_Z 2
_cell_length_a 16.682(3)
_cell_length_b 21.662(4)
_cell_length_c 27.674(5)
_cell_measurement_reflns_used 30378
_cell_measurement_temperature 293(2)
_cell_measurement_theta_max 27.4932
_cell_measurement_theta_min 2.6315
_cell_volume 9936(3)
_computing_cell_refinement 'CrystalClear '
_computing_data_collection 'CrystalClear (Rigaku, 2007)'
_computing_data_reduction 'CrystalClear '
_computing_molecular_graphics 'SHELXTL '
_computing_publication_material 'SHELXTL '
_computing_structure_refinement SHELXTL
_computing_structure_solution SHELXTL
_diffrn_ambient_temperature 293(2)
_diffrn_measured_fraction_theta_full 0.960
_diffrn_measured_fraction_theta_max 0.960
_diffrn_measurement_device_type 'Rigaku Saturn724+ (2x2 bin mode)'
_diffrn_measurement_method dtprofit.ref
_diffrn_radiation_monochromator graphite
_diffrn_radiation_source 'fine-focus sealed tube'
_diffrn_radiation_type MoK\a
_diffrn_radiation_wavelength 0.71073
_diffrn_reflns_av_R_equivalents 0.0390
_diffrn_reflns_av_sigmaI/netI 0.0609
_diffrn_reflns_limit_h_max 19
_diffrn_reflns_limit_h_min -17
_diffrn_reflns_limit_k_max 25
_diffrn_reflns_limit_k_min -22
_diffrn_reflns_limit_l_max 21
_diffrn_reflns_limit_l_min -32
_diffrn_reflns_number 38779
_diffrn_reflns_theta_full 24.60
_diffrn_reflns_theta_max 24.60
_diffrn_reflns_theta_min 3.06
_diffrn_standards_decay_% 0
_diffrn_standards_interval_time 0
_diffrn_standards_number 0
_exptl_absorpt_coefficient_mu 5.037
_exptl_absorpt_correction_T_max 1.0000
_exptl_absorpt_correction_T_min 0.6615
_exptl_absorpt_correction_type multi-scan
_exptl_absorpt_process_details 'CrystalClear (Rigaku, 2007)'
_exptl_crystal_colour orange
_exptl_crystal_density_diffrn 1.789
_exptl_crystal_density_method 'not measured'
_exptl_crystal_description block
_exptl_crystal_F_000 5286
_exptl_crystal_size_max 0.18
_exptl_crystal_size_mid 0.16
_exptl_crystal_size_min 0.12
_refine_diff_density_max 1.538
_refine_diff_density_min -1.892
_refine_diff_density_rms 0.171
_refine_ls_extinction_method none
_refine_ls_goodness_of_fit_ref 0.998
_refine_ls_hydrogen_treatment constr
_refine_ls_matrix_type full
_refine_ls_number_parameters 919
_refine_ls_number_reflns 16529
_refine_ls_number_restraints 1
_refine_ls_restrained_S_all 0.998
_refine_ls_R_factor_all 0.0795
_refine_ls_R_factor_gt 0.0690
_refine_ls_shift/su_max 0.002
_refine_ls_shift/su_mean 0.000
_refine_ls_structure_factor_coef Fsqd
_refine_ls_weighting_details 'calc w=1/[\s^2^(Fo^2^)+(0.0539P)^2^+178.7764P] where P=(Fo^2^+2Fc^2^)/3'
_refine_ls_weighting_scheme calc
_refine_ls_wR_factor_gt 0.1510
_refine_ls_wR_factor_ref 0.1586
_reflns_number_gt 14401
_reflns_number_total 16529
_reflns_threshold_expression >2sigma(I)
_cod_data_source_file c5cc10076c2.cif
_cod_data_source_block Z622-21
_cod_depositor_comments
;
The following automatic conversions were performed:

'_exptl_absorpt_correction_type' value 'Multi-scan' changed to
'multi-scan' according to
/usr/data/users/saulius/crontab/automatic-downloads/rss-feeds/RSC/lib/dictionaries/cif_core.dic
dictionary named 'cif_core.dic' version 2.4.2 from 2011-04-26.

Automatic conversion script
Id: cif_fix_values 4268 2015-11-12 08:31:59Z antanas 

 Adding full bibliography for 7118666.cif.
;
_cod_original_sg_symbol_H-M P21/m
_cod_database_code 7118666

loop_
_symmetry_equiv_pos_as_xyz
'x, y, z'
'-x, y+1/2, -z'
'-x, -y, -z'
'x, -y-1/2, z'

loop_
_atom_site_label
_atom_site_type_symbol
_atom_site_fract_x
_atom_site_fract_y
_atom_site_fract_z
_atom_site_U_iso_or_equiv
_atom_site_adp_type
_atom_site_occupancy
_atom_site_symmetry_multiplicity
_atom_site_calc_flag
_atom_site_refinement_flags
W1 W -0.23700(3) -0.09600(2) 0.135301(16) 0.03637(14) Uani 1 1 d .
W2 W 0.14338(3) 0.00219(2) 0.415596(15) 0.03141(12) Uani 1 1 d .
W3 W 0.09051(4) 0.2500 0.15521(2) 0.03523(17) Uani 1 2 d S
Cu1 Cu -0.11740(8) -0.01536(7) 0.17032(5) 0.0404(3) Uani 1 1 d .
Cu2 Cu -0.30754(8) -0.06814(7) 0.21319(5) 0.0395(3) Uani 1 1 d .
Cu3 Cu -0.15899(9) -0.11834(9) 0.05928(5) 0.0533(4) Uani 1 1 d .
Cu4 Cu 0.25249(8) 0.02045(7) 0.49208(5) 0.0376(3) Uani 1 1 d .
Cu5 Cu 0.04578(8) -0.01321(7) 0.33377(5) 0.0400(3) Uani 1 1 d .
Cu6 Cu 0.25973(8) 0.02594(7) 0.35512(5) 0.0370(3) Uani 1 1 d .
Cu7 Cu 0.13949(10) 0.16634(7) 0.22166(5) 0.0502(4) Uani 1 1 d .
Cu8 Cu 0.03685(9) 0.15274(7) 0.09400(5) 0.0433(4) Uani 1 1 d .
Cu9 Cu -0.44908(8) -0.02852(7) 0.35889(5) 0.0375(3) Uani 1 1 d .
S1 S -0.25592(18) -0.00096(15) 0.16363(11) 0.0423(7) Uani 1 1 d .
S2 S -0.2919(2) -0.16190(16) 0.18235(12) 0.0489(8) Uani 1 1 d .
S3 S -0.29166(19) -0.1033(2) 0.05891(11) 0.0598(10) Uani 1 1 d .
S4 S -0.10445(17) -0.11299(15) 0.13658(10) 0.0423(7) Uani 1 1 d .
S5 S 0.1576(2) -0.05312(15) 0.48295(11) 0.0474(8) Uani 1 1 d .
S6 S 0.23381(17) 0.07930(13) 0.42533(10) 0.0360(6) Uani 1 1 d .
S7 S 0.16854(17) -0.05595(13) 0.35210(10) 0.0380(6) Uani 1 1 d .
S8 S 0.02061(17) 0.03975(15) 0.39965(11) 0.0421(7) Uani 1 1 d .
S9 S 0.16175(19) 0.16560(15) 0.14354(11) 0.0443(7) Uani 1 1 d .
S10 S 0.0642(3) 0.2500 0.23338(15) 0.0498(11) Uani 1 2 d S
S11 S -0.0224(3) 0.2500 0.10544(15) 0.0396(9) Uani 1 2 d S
N1 N -0.0648(6) 0.0527(5) 0.1384(4) 0.051(3) Uani 1 1 d .
N2 N -0.3617(6) -0.0509(6) 0.2684(4) 0.060(3) Uani 1 1 d .
N3 N -0.0728(7) -0.1420(5) -0.0299(4) 0.055(3) Uani 1 1 d .
N4 N 0.3735(6) 0.0313(5) 0.5815(3) 0.043(2) Uani 1 1 d .
N5 N -0.0647(6) -0.0242(5) 0.2394(3) 0.045(2) Uani 1 1 d .
N6 N 0.3724(7) 0.0021(5) 0.3539(4) 0.049(3) Uani 1 1 d .
N7 N 0.2133(6) 0.0817(5) 0.3012(4) 0.044(2) Uani 1 1 d .
C1 C -0.0280(7) 0.0898(6) 0.1198(4) 0.041(3) Uani 1 1 d .
C2 C -0.3944(6) -0.0414(5) 0.3023(3) 0.030(2) Uani 1 1 d .
C3 C -0.1059(8) -0.1329(7) 0.0046(4) 0.053(3) Uani 1 1 d .
C4 C 0.3285(6) 0.0293(5) 0.5478(4) 0.034(2) Uani 1 1 d .
C5 C -0.0244(7) -0.0217(6) 0.2755(4) 0.042(3) Uani 1 1 d .
C6 C 0.4401(6) -0.0103(5) 0.3560(4) 0.030(2) Uani 1 1 d .
C7 C 0.1818(8) 0.1115(6) 0.2711(5) 0.048(3) Uani 1 1 d .
N8 N 0.2810(7) 0.6257(7) 0.1015(4) 0.072(4) Uani 1 1 d .
O1 O 0.1633(10) 0.5762(11) 0.0209(6) 0.154(7) Uani 1 1 d .
O2 O 0.1324(8) 0.5406(6) 0.1144(6) 0.106(4) Uani 1 1 d .
O3 O 0.2471(7) 0.5606(7) 0.1953(4) 0.096(4) Uani 1 1 d .
O4 O 0.4127(8) 0.5646(8) 0.1792(5) 0.122(5) Uani 1 1 d .
O5 O 0.4406(8) 0.5871(8) 0.0823(5) 0.111(5) Uani 1 1 d .
O6 O 0.3298(9) 0.5748(11) 0.0039(5) 0.159(8) Uani 1 1 d .
C8 C 0.0995(11) 0.5447(12) 0.0255(9) 0.121(9) Uani 1 1 d .
H8A H 0.1102 0.5011 0.0215 0.145 Uiso 1 1 calc R
H8B H 0.0565 0.5569 0.0008 0.145 Uiso 1 1 calc R
C9 C 0.0739(11) 0.5574(10) 0.0781(7) 0.095(6) Uani 1 1 d .
H9A H 0.0624 0.6010 0.0813 0.114 Uiso 1 1 calc R
H9B H 0.0249 0.5347 0.0819 0.114 Uiso 1 1 calc R
C10 C 0.1118(13) 0.5507(11) 0.1612(7) 0.102(7) Uani 1 1 d .
H10A H 0.0619 0.5294 0.1656 0.123 Uiso 1 1 calc R
H10B H 0.1044 0.5944 0.1666 0.123 Uiso 1 1 calc R
C11 C 0.1780(10) 0.5268(11) 0.1954(9) 0.107(7) Uani 1 1 d .
H11A H 0.1616 0.5270 0.2279 0.128 Uiso 1 1 calc R
H11B H 0.1888 0.4844 0.1870 0.128 Uiso 1 1 calc R
C12 C 0.3097(11) 0.5425(12) 0.2268(8) 0.117(8) Uani 1 1 d .
H12A H 0.3199 0.4990 0.2216 0.140 Uiso 1 1 calc R
H12B H 0.2955 0.5471 0.2596 0.140 Uiso 1 1 calc R
C13 C 0.3828(13) 0.5771(10) 0.2222(6) 0.106(7) Uani 1 1 d .
H13A H 0.3715 0.6209 0.2241 0.127 Uiso 1 1 calc R
H13B H 0.4231 0.5667 0.2490 0.127 Uiso 1 1 calc R
C14 C 0.4734(10) 0.5967(13) 0.1667(8) 0.129(10) Uani 1 1 d .
H14A H 0.5182 0.5921 0.1921 0.155 Uiso 1 1 calc R
H14B H 0.4580 0.6399 0.1659 0.155 Uiso 1 1 calc R
C15 C 0.5027(9) 0.5810(11) 0.1193(7) 0.101(7) Uani 1 1 d .
H15A H 0.5467 0.6082 0.1134 0.121 Uiso 1 1 calc R
H15B H 0.5226 0.5389 0.1202 0.121 Uiso 1 1 calc R
C16 C 0.4624(13) 0.5741(10) 0.0367(7) 0.100(7) Uani 1 1 d .
H16A H 0.4808 0.5316 0.0361 0.120 Uiso 1 1 calc R
H16B H 0.5071 0.6005 0.0305 0.120 Uiso 1 1 calc R
C17 C 0.3986(12) 0.5826(15) -0.0003(8) 0.141(11) Uani 1 1 d .
H17A H 0.4030 0.6249 -0.0113 0.170 Uiso 1 1 calc R
H17B H 0.4105 0.5565 -0.0271 0.170 Uiso 1 1 calc R
C18 C 0.2628(12) 0.5790(14) -0.0264(11) 0.172(14) Uani 1 1 d .
H18A H 0.2780 0.5642 -0.0572 0.206 Uiso 1 1 calc R
H18B H 0.2542 0.6231 -0.0306 0.206 Uiso 1 1 calc R
C19 C 0.1889(19) 0.5561(15) -0.0245(12) 0.163(11) Uiso 1 1 d .
H19A H 0.1899 0.5113 -0.0260 0.196 Uiso 1 1 calc R
H19B H 0.1521 0.5712 -0.0516 0.196 Uiso 1 1 calc R
N9 N 0.5197(8) 0.2500 0.5231(6) 0.046(4) Uani 1 2 d S
O7 O 0.4363(14) 0.2500 0.4166(11) 0.171(11) Uani 1 2 d S
O8 O 0.4728(9) 0.1381(7) 0.4651(7) 0.126(5) Uani 1 1 d .
O9 O 0.6193(9) 0.1349(8) 0.5317(5) 0.122(5) Uani 1 1 d .
O10 O 0.6790(15) 0.2500 0.5726(8) 0.189(16) Uani 1 2 d S
C20 C 0.3884(15) 0.1996(12) 0.4078(9) 0.119(8) Uiso 1 1 d .
C21 C 0.4485(16) 0.1432(13) 0.4186(11) 0.126(8) Uiso 1 1 d .
C22 C 0.5177(12) 0.0852(10) 0.4743(7) 0.096(6) Uiso 1 1 d .
C23 C 0.5614(12) 0.0877(10) 0.5274(7) 0.056(5) Uiso 0.70 1 d P
C23' C 0.551(3) 0.126(2) 0.5008(16) 0.047(10) Uiso 0.30 1 d P
C24 C 0.659(3) 0.149(3) 0.5805(19) 0.070(14) Uiso 0.40 1 d P
C24' C 0.667(2) 0.1269(19) 0.5720(16) 0.089(12) Uiso 0.60 1 d P
C25 C 0.7235(15) 0.1916(14) 0.5769(8) 0.139(10) Uani 1 1 d .
N10 N 0.8235(10) 0.2500 0.3367(5) 0.057(4) Uani 1 2 d S
O11 O 0.8331(15) 0.2500 0.2336(7) 0.121(8) Uani 1 2 d S
O12 O 0.8085(7) 0.1374(5) 0.2791(4) 0.077(3) Uani 1 1 d .
O13 O 0.7433(8) 0.1384(5) 0.3689(5) 0.097(4) Uani 1 1 d .
O14 O 0.7139(12) 0.2500 0.4133(6) 0.091(6) Uani 1 2 d S
C26 C 0.8536(14) 0.1963(8) 0.2157(9) 0.111(7) Uani 1 1 d .
H26A H 0.9109 0.1984 0.2127 0.133 Uiso 1 1 calc R
H26B H 0.8262 0.1935 0.1829 0.133 Uiso 1 1 calc R
C27 C 0.840(2) 0.1389(10) 0.2393(8) 0.161(13) Uani 1 1 d .
H27A H 0.8057 0.1140 0.2162 0.193 Uiso 1 1 calc R
H27B H 0.8913 0.1180 0.2449 0.193 Uiso 1 1 calc R
C28 C 0.7927(19) 0.0845(8) 0.3028(9) 0.145(12) Uani 1 1 d .
H28A H 0.8425 0.0610 0.3070 0.175 Uiso 1 1 calc R
H28B H 0.7547 0.0610 0.2809 0.175 Uiso 1 1 calc R
C29 C 0.7623(13) 0.0856(9) 0.3486(10) 0.115(8) Uani 1 1 d .
H29A H 0.7142 0.0601 0.3456 0.139 Uiso 1 1 calc R
H29B H 0.8018 0.0652 0.3715 0.139 Uiso 1 1 calc R
C30 C 0.7154(15) 0.1402(10) 0.4110(8) 0.112(8) Uani 1 1 d .
H30A H 0.7551 0.1203 0.4342 0.134 Uiso 1 1 calc R
H30B H 0.6674 0.1146 0.4084 0.134 Uiso 1 1 calc R
C31 C 0.6953(17) 0.1967(9) 0.4315(9) 0.134(10) Uani 1 1 d .
H31A H 0.6373 0.1966 0.4320 0.161 Uiso 1 1 calc R
H31B H 0.7191 0.1963 0.4651 0.161 Uiso 1 1 calc R
N11 N 0.4767(19) 0.2500 0.1841(11) 0.144(11) Uiso 1 2 d S
O15 O 0.6087(14) 0.2500 0.1273(7) 0.123(7) Uani 1 2 d S
O16 O 0.5819(10) 0.1394(8) 0.1780(6) 0.133(6) Uani 1 1 d .
O17 O 0.4507(10) 0.1369(7) 0.2334(7) 0.137(6) Uani 1 1 d .
O18 O 0.4020(14) 0.2500 0.2722(10) 0.138(9) Uani 1 2 d S
C32 C 0.654(2) 0.1966(12) 0.1191(13) 0.200(17) Uani 1 1 d .
H32A H 0.7066 0.1986 0.1377 0.240 Uiso 1 1 calc R
H32B H 0.6609 0.1933 0.0849 0.240 Uiso 1 1 calc R
C33 C 0.6063(17) 0.1407(14) 0.1351(11) 0.146(10) Uiso 1 1 d .
H33A H 0.5590 0.1360 0.1116 0.175 Uiso 1 1 calc R
H33B H 0.6396 0.1045 0.1323 0.175 Uiso 1 1 calc R
C34 C 0.5402(16) 0.0823(14) 0.1911(10) 0.139(9) Uiso 1 1 d .
H34A H 0.4951 0.0733 0.1668 0.166 Uiso 1 1 calc R
H34B H 0.5771 0.0476 0.1928 0.166 Uiso 1 1 calc R
C35 C 0.5114(16) 0.0928(11) 0.2385(9) 0.136(10) Uani 1 1 d .
H35A H 0.4909 0.0546 0.2506 0.164 Uiso 1 1 calc R
H35B H 0.5556 0.1070 0.2617 0.164 Uiso 1 1 calc R
C36 C 0.4105(15) 0.1398(12) 0.2751(8) 0.121(8) Uani 1 1 d .
H36A H 0.4489 0.1443 0.3039 0.145 Uiso 1 1 calc R
H36B H 0.3793 0.1026 0.2783 0.145 Uiso 1 1 calc R
C37 C 0.3561(14) 0.1950(10) 0.2688(9) 0.119(8) Uani 1 1 d .
H37A H 0.3240 0.1931 0.2373 0.143 Uiso 1 1 calc R
H37B H 0.3196 0.1948 0.2937 0.143 Uiso 1 1 calc R
N12 N 0.0617(8) 0.2500 0.6045(5) 0.040(3) Uani 1 2 d S
O19 O 0.0081(9) 0.2256(7) 0.4973(6) 0.043(4) Uiso 0.50 1 d P
O20 O 0.0339(9) 0.1510(7) 0.5352(6) 0.040(4) Uiso 0.50 1 d P
O20' O 0.0651(10) 0.1264(8) 0.5621(6) 0.044(4) Uiso 0.50 1 d P
O21 O 0.1659(10) 0.1326(8) 0.6038(6) 0.047(4) Uiso 0.50 1 d P
O21' O 0.1862(11) 0.1505(9) 0.6370(7) 0.056(5) Uiso 0.50 1 d P
O22 O 0.2049(11) 0.2270(7) 0.6703(7) 0.057(5) Uiso 0.50 1 d P
C38 C -0.0481(16) 0.2733(11) 0.4839(9) 0.052(7) Uiso 0.50 1 d P
C38' C 0.206(2) 0.1639(15) 0.6838(12) 0.066(8) Uiso 0.50 1 d P
C39 C -0.0136(12) 0.1661(9) 0.4898(7) 0.090(5) Uiso 1 1 d .
C40 C 0.0320(16) 0.1181(13) 0.5104(10) 0.051(6) Uiso 0.50 1 d P
C40' C 0.0754(16) 0.0944(13) 0.5359(10) 0.052(7) Uiso 0.50 1 d P
C41 C 0.1177(9) 0.0830(7) 0.5817(6) 0.066(4) Uiso 1 1 d .
C42 C 0.201(2) 0.1177(17) 0.6532(13) 0.071(9) Uiso 0.50 1 d P
C42' C 0.1485(19) 0.0899(15) 0.6290(12) 0.070(8) Uiso 0.50 1 d P
C43 C 0.256(2) 0.2205(16) 0.6882(13) 0.079(10) Uiso 0.50 1 d P
C43' C 0.2548(19) 0.1738(15) 0.6703(11) 0.061(7) Uiso 0.50 1 d P
O23 O 0.4131(16) 0.7500 0.1079(10) 0.151(9) Uiso 1 2 d S
N13 N 0.5050(12) 0.7500 0.0495(7) 0.076(5) Uiso 1 2 d S
C44 C 0.428(2) 0.7500 0.0619(13) 0.118(11) Uiso 1 2 d S
C45 C 0.5102(19) 0.7500 -0.0024(12) 0.107(9) Uiso 1 2 d S
C46 C 0.5733(19) 0.7500 0.0857(11) 0.106(9) Uiso 1 2 d S
N14 N 0.2581(18) 0.2500 0.0342(11) 0.130(9) Uiso 1 2 d S
C47 C 0.308(2) 0.2500 0.0718(14) 0.114(10) Uiso 1 2 d S
C48 C 0.354(3) 0.2500 0.1103(16) 0.149(14) Uiso 1 2 d S
N15 N 0.4208(19) 0.4010(14) 0.0635(11) 0.192(11) Uiso 1 1 d .
C49 C 0.3604(17) 0.4161(13) 0.0783(10) 0.128(8) Uiso 1 1 d .
C50 C 0.2937(15) 0.4485(12) 0.0870(9) 0.123(8) Uiso 1 1 d .
N16 N 0.081(2) 0.7500 0.0306(12) 0.159(12) Uiso 1 2 d S
C51 C 0.173(3) 0.7500 0.0195(16) 0.153(15) Uiso 1 2 d S
C52 C 0.239(3) 0.7500 0.0046(19) 0.189(19) Uiso 1 2 d S
O24 O 0.081(3) 0.7500 0.1677(15) 0.242(17) Uiso 1 2 d S
N17 N -0.012(4) 0.7500 0.220(2) 0.25(2) Uiso 1 2 d S
C53 C -0.088(3) 0.7500 0.2297(15) 0.147(14) Uiso 1 2 d S
C54 C 0.018(3) 0.671(3) 0.243(2) 0.145(19) Uiso 0.50 1 d P
C55 C 0.017(3) 0.7500 0.1843(17) 0.136(13) Uiso 1 2 d S
O25 O 0.341(2) 0.7500 0.2251(12) 0.187(12) Uiso 1 2 d S
N18 N 0.479(5) 0.7500 0.260(3) 0.33(3) Uiso 1 2 d S
C56 C 0.419(3) 0.7500 0.214(2) 0.189(19) Uiso 1 2 d SD
C57 C 0.468(6) 0.7500 0.319(4) 0.38(5) Uiso 1 2 d S
C58 C 0.559(4) 0.7500 0.247(3) 0.29(4) Uiso 1 2 d SD
O26 O 0.1806(14) 0.2500 0.3624(9) 0.132(8) Uiso 1 2 d S
C59 C 0.0922(9) 0.2500 0.3642(6) 0.037(4) Uiso 1 2 d S
N19 N 0.0539(11) 0.3062(9) 0.3630(7) 0.041(5) Uiso 0.50 1 d P
C60 C -0.0224(14) 0.2996(11) 0.3707(8) 0.113(7) Uiso 1 1 d .
O27 O 0.789(2) 0.7500 0.4836(12) 0.193(12) Uiso 1 2 d S
C61 C 0.7067(10) 0.7500 0.4570(6) 0.041(4) Uiso 1 2 d S
N20 N 0.6730(15) 0.6917(12) 0.4470(9) 0.072(7) Uiso 0.50 1 d P
C62 C 0.5943(14) 0.7106(10) 0.4165(8) 0.118(7) Uiso 1 1 d .
N21 N 0.0669(10) 0.7500 0.3422(7) 0.066(5) Uiso 1 2 d S
C63 C 0.163(2) 0.7166(15) 0.2874(12) 0.079(9) Uiso 0.50 1 d P
C64 C 0.088(2) 0.7088(17) 0.3125(13) 0.086(10) Uiso 0.50 1 d P
O28 O 0.2350(13) 0.7500 0.1412(8) 0.123(7) Uiso 1 2 d S

loop_
_atom_site_aniso_label
_atom_site_aniso_U_11
_atom_site_aniso_U_22
_atom_site_aniso_U_33
_atom_site_aniso_U_23
_atom_site_aniso_U_13
_atom_site_aniso_U_12
W1 0.0318(2) 0.0532(3) 0.0248(2) -0.0083(2) 0.00663(18) -0.0043(2)
W2 0.0361(2) 0.0341(3) 0.0240(2) -0.00198(18) 0.00310(17) -0.0044(2)
W3 0.0450(4) 0.0368(4) 0.0236(3) 0.000 0.0030(3) 0.000
Cu1 0.0378(7) 0.0537(9) 0.0303(7) -0.0048(6) 0.0064(6) -0.0041(7)
Cu2 0.0379(7) 0.0557(9) 0.0262(7) -0.0025(6) 0.0100(6) 0.0024(7)
Cu3 0.0465(8) 0.0839(12) 0.0316(8) -0.0178(8) 0.0143(7) -0.0064(9)
Cu4 0.0429(8) 0.0426(8) 0.0263(7) -0.0023(6) 0.0001(6) 0.0021(7)
Cu5 0.0415(8) 0.0486(9) 0.0290(7) -0.0059(6) 0.0005(6) -0.0058(7)
Cu6 0.0374(7) 0.0431(8) 0.0304(7) 0.0035(6) 0.0038(6) 0.0030(6)
Cu7 0.0687(10) 0.0446(9) 0.0350(8) 0.0072(7) -0.0049(7) 0.0015(8)
Cu8 0.0505(9) 0.0509(9) 0.0306(7) -0.0067(6) 0.0137(6) -0.0033(7)
Cu9 0.0365(7) 0.0514(9) 0.0251(7) -0.0025(6) 0.0054(6) 0.0024(7)
S1 0.0402(16) 0.0499(18) 0.0386(16) 0.0026(14) 0.0122(13) 0.0051(14)
S2 0.0540(19) 0.0524(19) 0.0432(18) -0.0058(15) 0.0188(15) -0.0087(16)
S3 0.0415(17) 0.108(3) 0.0296(16) -0.0133(18) 0.0017(13) -0.0074(19)
S4 0.0370(15) 0.0570(19) 0.0337(15) -0.0096(14) 0.0073(12) 0.0022(15)
S5 0.065(2) 0.0448(18) 0.0322(16) 0.0069(13) 0.0033(14) -0.0096(16)
S6 0.0397(15) 0.0367(15) 0.0309(14) -0.0017(12) 0.0015(12) -0.0065(13)
S7 0.0428(16) 0.0377(16) 0.0332(15) -0.0083(12) 0.0026(12) -0.0015(14)
S8 0.0373(15) 0.0515(18) 0.0372(16) -0.0098(14) 0.0031(12) -0.0002(14)
S9 0.0476(17) 0.0425(17) 0.0430(17) -0.0015(14) 0.0058(14) 0.0055(15)
S10 0.078(3) 0.046(3) 0.026(2) 0.000 0.010(2) 0.000
S11 0.043(2) 0.044(2) 0.032(2) 0.000 0.0062(17) 0.000
N1 0.044(6) 0.060(7) 0.048(6) -0.007(6) 0.003(5) 0.002(6)
N2 0.045(6) 0.066(8) 0.065(8) 0.008(6) -0.013(6) 0.000(6)
N3 0.055(6) 0.066(8) 0.045(7) -0.013(5) 0.010(5) -0.006(6)
N4 0.042(6) 0.057(7) 0.031(5) -0.005(5) 0.009(5) 0.007(5)
N5 0.042(6) 0.064(7) 0.030(5) -0.012(5) 0.003(4) -0.012(5)
N6 0.057(7) 0.056(7) 0.033(6) 0.007(5) 0.000(5) -0.008(6)
N7 0.046(6) 0.049(6) 0.038(6) 0.011(5) 0.010(5) 0.003(5)
C1 0.042(7) 0.049(7) 0.036(6) -0.003(6) 0.016(5) -0.011(6)
C2 0.031(5) 0.051(7) 0.012(5) 0.001(4) 0.013(4) 0.007(5)
C3 0.049(7) 0.078(10) 0.034(7) -0.016(7) 0.015(6) -0.010(7)
C4 0.031(6) 0.038(6) 0.035(6) -0.005(5) 0.009(5) 0.001(5)
C5 0.038(6) 0.057(8) 0.031(6) 0.006(6) 0.006(5) -0.009(6)
C6 0.026(6) 0.040(6) 0.024(5) 0.004(4) 0.000(4) -0.002(5)
C7 0.060(8) 0.040(7) 0.045(7) 0.007(6) 0.002(6) 0.006(6)
N8 0.055(7) 0.107(11) 0.053(7) 0.009(7) 0.001(6) -0.002(7)
O1 0.104(12) 0.26(2) 0.091(11) -0.016(13) -0.036(9) 0.015(14)
O2 0.083(9) 0.099(10) 0.129(12) 0.007(9) -0.016(8) -0.003(8)
O3 0.081(8) 0.127(11) 0.078(8) 0.027(8) 0.003(7) -0.004(8)
O4 0.098(10) 0.191(16) 0.073(9) 0.043(10) -0.007(7) -0.023(10)
O5 0.076(8) 0.169(14) 0.090(10) 0.010(9) 0.014(7) 0.001(9)
O6 0.087(10) 0.32(3) 0.070(9) -0.041(12) 0.013(8) -0.010(14)
C8 0.050(10) 0.15(2) 0.15(2) -0.042(17) -0.051(12) 0.005(12)
C9 0.074(11) 0.105(15) 0.096(15) -0.011(12) -0.032(11) 0.006(11)
C10 0.099(15) 0.131(19) 0.082(14) 0.002(13) 0.036(12) 0.005(14)
C11 0.045(9) 0.124(17) 0.15(2) 0.008(15) 0.027(11) -0.019(11)
C12 0.071(12) 0.17(2) 0.105(16) 0.026(16) -0.017(11) 0.006(14)
C13 0.140(18) 0.126(17) 0.051(11) 0.025(11) 0.006(11) -0.047(15)
C14 0.039(9) 0.22(3) 0.132(19) 0.023(19) 0.032(11) -0.020(13)
C15 0.032(8) 0.150(19) 0.117(16) 0.028(14) -0.004(9) 0.000(10)
C16 0.121(17) 0.106(15) 0.084(14) -0.019(12) 0.057(13) -0.038(13)
C17 0.058(12) 0.28(4) 0.092(17) 0.021(19) 0.027(12) -0.002(17)
C18 0.061(12) 0.19(3) 0.24(3) -0.12(3) -0.060(17) 0.020(15)
N9 0.038(8) 0.026(7) 0.077(11) 0.000 0.013(7) 0.000
O7 0.079(15) 0.25(4) 0.18(3) 0.000 0.012(15) 0.000
O8 0.116(11) 0.100(11) 0.172(17) 0.005(11) 0.063(11) 0.006(9)
O9 0.111(11) 0.161(15) 0.102(11) -0.007(10) 0.044(9) 0.042(11)
O10 0.100(17) 0.40(5) 0.066(14) 0.000 -0.003(12) 0.000
C25 0.111(18) 0.20(3) 0.103(17) 0.057(17) -0.013(13) 0.079(19)
N10 0.082(12) 0.049(9) 0.043(9) 0.000 0.021(8) 0.000
O11 0.22(2) 0.077(13) 0.079(13) 0.000 0.076(14) 0.000
O12 0.085(7) 0.060(7) 0.092(8) -0.011(6) 0.036(6) -0.011(6)
O13 0.138(11) 0.053(7) 0.109(10) 0.005(7) 0.055(9) 0.011(7)
O14 0.148(16) 0.058(10) 0.079(11) 0.000 0.063(11) 0.000
C26 0.130(18) 0.063(12) 0.15(2) -0.036(13) 0.051(15) -0.026(12)
C27 0.32(4) 0.076(14) 0.107(18) -0.029(13) 0.13(2) -0.003(19)
C28 0.28(3) 0.033(9) 0.14(2) -0.002(11) 0.12(2) 0.001(14)
C29 0.106(16) 0.057(12) 0.19(3) 0.039(14) 0.043(16) 0.011(11)
C30 0.16(2) 0.091(15) 0.100(16) 0.029(12) 0.077(15) 0.001(14)
C31 0.21(3) 0.065(13) 0.15(2) 0.016(14) 0.10(2) 0.005(16)
O15 0.140(19) 0.14(2) 0.086(14) 0.000 0.015(13) 0.000
O16 0.147(14) 0.143(14) 0.110(12) 0.006(11) 0.023(10) 0.046(12)
O17 0.145(14) 0.111(12) 0.162(15) 0.047(11) 0.051(12) 0.044(11)
O18 0.127(18) 0.086(15) 0.21(3) 0.000 0.076(18) 0.000
C32 0.29(4) 0.10(2) 0.24(4) 0.02(2) 0.15(3) 0.04(2)
C35 0.17(2) 0.121(19) 0.121(19) 0.014(15) 0.010(16) 0.093(18)
C36 0.127(18) 0.14(2) 0.103(17) 0.003(15) 0.060(15) 0.007(17)
C37 0.121(18) 0.082(15) 0.16(2) 0.008(14) 0.045(16) -0.015(14)
N12 0.045(8) 0.039(8) 0.035(8) 0.000 0.007(6) 0.000

loop_
_atom_type_symbol
_atom_type_description
_atom_type_scat_dispersion_real
_atom_type_scat_dispersion_imag
_atom_type_scat_source
C C 0.0033 0.0016 'International Tables Vol C Tables 4.2.6.8 and 6.1.1.4'
H H 0.0000 0.0000 'International Tables Vol C Tables 4.2.6.8 and 6.1.1.4'
Cu Cu 0.3201 1.2651 'International Tables Vol C Tables 4.2.6.8 and 6.1.1.4'
N N 0.0061 0.0033 'International Tables Vol C Tables 4.2.6.8 and 6.1.1.4'
O O 0.0106 0.0060 'International Tables Vol C Tables 4.2.6.8 and 6.1.1.4'
S S 0.1246 0.1234 'International Tables Vol C Tables 4.2.6.8 and 6.1.1.4'
W W -0.8490 6.8722 'International Tables Vol C Tables 4.2.6.8 and 6.1.1.4'

loop_
_geom_angle_atom_site_label_1
_geom_angle_atom_site_label_2
_geom_angle_atom_site_label_3
_geom_angle
_geom_angle_site_symmetry_1
_geom_angle_site_symmetry_3
S2 W1 S3 111.45(14) . .
S2 W1 S1 107.77(11) . .
S3 W1 S1 109.94(14) . .
S2 W1 S4 111.12(13) . .
S3 W1 S4 107.66(12) . .
S1 W1 S4 108.90(11) . .
S2 W1 Cu2 53.95(9) . .
S3 W1 Cu2 128.55(9) . .
S1 W1 Cu2 53.85(8) . .
S4 W1 Cu2 123.75(8) . .
S2 W1 Cu3 128.90(10) . .
S3 W1 Cu3 54.01(9) . .
S1 W1 Cu3 123.32(9) . .
S4 W1 Cu3 53.66(8) . .
Cu2 W1 Cu3 176.17(5) . .
S2 W1 Cu1 122.57(9) . .
S3 W1 Cu1 125.98(11) . .
S1 W1 Cu1 54.30(8) . .
S4 W1 Cu1 54.66(9) . .
Cu2 W1 Cu1 86.53(5) . .
Cu3 W1 Cu1 89.65(5) . .
S8 W2 S5 112.24(13) . .
S8 W2 S7 107.64(11) . .
S5 W2 S7 110.23(12) . .
S8 W2 S6 110.25(11) . .
S5 W2 S6 107.23(11) . .
S7 W2 S6 109.23(11) . .
S8 W2 Cu5 53.76(8) . .
S5 W2 Cu5 130.46(9) . .
S7 W2 Cu5 53.97(8) . .
S6 W2 Cu5 122.28(8) . .
S8 W2 Cu4 129.92(8) . .
S5 W2 Cu4 53.86(9) . .
S7 W2 Cu4 122.40(8) . .
S6 W2 Cu4 53.44(8) . .
Cu5 W2 Cu4 174.34(5) . .
S8 W2 Cu6 120.88(9) . .
S5 W2 Cu6 126.87(10) . .
S7 W2 Cu6 54.57(8) . .
S6 W2 Cu6 54.79(8) . .
Cu5 W2 Cu6 84.92(5) . .
Cu4 W2 Cu6 89.42(5) . .
S11 W3 S9 110.01(10) . .
S11 W3 S9 110.01(10) . 4_565
S9 W3 S9 110.59(17) . 4_565
S11 W3 S10 110.73(17) . .
S9 W3 S10 107.73(11) . .
S9 W3 S10 107.73(11) 4_565 .
S11 W3 Cu7 127.56(7) . .
S9 W3 Cu7 53.81(9) . .
S9 W3 Cu7 122.42(9) 4_565 .
S10 W3 Cu7 53.94(8) . .
S11 W3 Cu7 127.56(7) . 4_565
S9 W3 Cu7 122.42(9) . 4_565
S9 W3 Cu7 53.81(9) 4_565 4_565
S10 W3 Cu7 53.94(8) . 4_565
Cu7 W3 Cu7 86.51(7) . 4_565
S11 W3 Cu8 55.05(5) . .
S9 W3 Cu8 55.28(9) . .
S9 W3 Cu8 132.33(9) 4_565 .
S10 W3 Cu8 119.93(7) . .
Cu7 W3 Cu8 87.56(5) . .
Cu7 W3 Cu8 173.45(5) 4_565 .
S11 W3 Cu8 55.05(5) . 4_565
S9 W3 Cu8 132.33(9) . 4_565
S9 W3 Cu8 55.28(9) 4_565 4_565
S10 W3 Cu8 119.93(7) . 4_565
Cu7 W3 Cu8 173.45(5) . 4_565
Cu7 W3 Cu8 87.56(5) 4_565 4_565
Cu8 W3 Cu8 98.22(7) . 4_565
N1 Cu1 N5 109.1(4) . .
N1 Cu1 S1 110.7(3) . .
N5 Cu1 S1 114.3(3) . .
N1 Cu1 S4 115.6(3) . .
N5 Cu1 S4 104.0(3) . .
S1 Cu1 S4 103.10(12) . .
N1 Cu1 W1 131.2(3) . .
N5 Cu1 W1 119.6(3) . .
S1 Cu1 W1 51.63(9) . .
S4 Cu1 W1 51.53(8) . .
N2 Cu2 S2 125.0(4) . .
N2 Cu2 S1 128.1(4) . .
S2 Cu2 S1 106.73(12) . .
N2 Cu2 W1 177.4(4) . .
S2 Cu2 W1 52.90(8) . .
S1 Cu2 W1 53.86(8) . .
C3 Cu3 S4 127.4(4) . .
C3 Cu3 S3 125.6(4) . .
S4 Cu3 S3 107.04(12) . .
C3 Cu3 W1 178.5(5) . .
S4 Cu3 W1 53.91(8) . .
S3 Cu3 W1 53.14(9) . .
C4 Cu4 S6 129.3(4) . .
C4 Cu4 S5 124.3(4) . .
S6 Cu4 S5 106.35(12) . .
C4 Cu4 W2 176.9(4) . .
S6 Cu4 W2 53.76(8) . .
S5 Cu4 W2 52.65(8) . .
C5 Cu5 S8 126.2(4) . .
C5 Cu5 S7 127.7(4) . .
S8 Cu5 S7 106.10(12) . .
C5 Cu5 W2 178.4(4) . .
S8 Cu5 W2 52.66(8) . .
S7 Cu5 W2 53.53(8) . .
N6 Cu6 N7 116.0(4) . .
N6 Cu6 S7 115.0(3) . .
N7 Cu6 S7 103.6(3) . .
N6 Cu6 S6 114.4(3) . .
N7 Cu6 S6 103.2(3) . .
S7 Cu6 S6 102.95(11) . .
N6 Cu6 W2 135.0(3) . .
N7 Cu6 W2 109.0(3) . .
S7 Cu6 W2 51.48(7) . .
S6 Cu6 W2 51.58(7) . .
C7 Cu7 S9 127.4(4) . .
C7 Cu7 S10 124.9(4) . .
S9 Cu7 S10 107.56(14) . .
C7 Cu7 W3 174.9(4) . .
S9 Cu7 W3 53.43(9) . .
S10 Cu7 W3 54.16(11) . .
C1 Cu8 N3 119.8(5) . 3
C1 Cu8 S11 108.7(4) . .
N3 Cu8 S11 113.9(4) 3 .
C1 Cu8 S9 111.2(4) . .
N3 Cu8 S9 101.5(3) 3 .
S11 Cu8 S9 99.84(13) . .
C1 Cu8 W3 117.7(3) . .
N3 Cu8 W3 122.2(3) 3 .
S11 Cu8 W3 49.85(10) . .
S9 Cu8 W3 50.26(8) . .
C6 Cu9 C2 123.4(4) 1_455 .
C6 Cu9 N4 125.2(4) 1_455 3_556
C2 Cu9 N4 111.2(4) . 3_556
Cu2 S1 W1 72.28(10) . .
Cu2 S1 Cu1 108.22(14) . .
W1 S1 Cu1 74.07(10) . .
W1 S2 Cu2 73.15(11) . .
W1 S3 Cu3 72.85(11) . .
Cu3 S4 W1 72.44(10) . .
Cu3 S4 Cu1 112.64(15) . .
W1 S4 Cu1 73.80(10) . .
W2 S5 Cu4 73.50(10) . .
Cu4 S6 W2 72.80(10) . .
Cu4 S6 Cu6 112.47(13) . .
W2 S6 Cu6 73.63(9) . .
W2 S7 Cu5 72.51(10) . .
W2 S7 Cu6 73.95(9) . .
Cu5 S7 Cu6 105.56(13) . .
W2 S8 Cu5 73.58(10) . .
W3 S9 Cu7 72.76(10) . .
W3 S9 Cu8 74.47(10) . .
Cu7 S9 Cu8 109.15(14) . .
Cu7 S10 Cu7 107.4(2) . 4_565
Cu7 S10 W3 71.90(12) . .
Cu7 S10 W3 71.90(12) 4_565 .
W3 S11 Cu8 75.10(11) . .
W3 S11 Cu8 75.10(11) . 4_565
Cu8 S11 Cu8 126.08(19) . 4_565
C1 N1 Cu1 174.3(10) . .
C2 N2 Cu2 179.0(12) . .
C3 N3 Cu8 169.3(11) . 3
C4 N4 Cu9 175.6(11) . 3_556
C5 N5 Cu1 167.0(10) . .
C6 N6 Cu6 175.8(10) . .
C7 N7 Cu6 175.1(11) . .
N1 C1 Cu8 175.6(11) . .
N2 C2 Cu9 178.0(11) . .
N3 C3 Cu3 179.7(16) . .
N4 C4 Cu4 176.4(11) . .
N5 C5 Cu5 176.3(11) . .
N6 C6 Cu9 178.7(11) . 1_655
N7 C7 Cu7 173.9(12) . .
C8 O1 C19 105(2) . .
C9 O2 C10 114.1(17) . .
C12 O3 C11 115.8(17) . .
C14 O4 C13 119.6(19) . .
C15 O5 C16 113.9(16) . .
C17 O6 C18 134(2) . .
O1 C8 C9 108.0(17) . .
O1 C8 H8A 110.1 . .
C9 C8 H8A 110.1 . .
O1 C8 H8B 110.1 . .
C9 C8 H8B 110.1 . .
H8A C8 H8B 108.4 . .
O2 C9 C8 112.5(16) . .
O2 C9 H9A 109.1 . .
C8 C9 H9A 109.1 . .
O2 C9 H9B 109.1 . .
C8 C9 H9B 109.1 . .
H9A C9 H9B 107.8 . .
O2 C10 C11 107.3(17) . .
O2 C10 H10A 110.3 . .
C11 C10 H10A 110.3 . .
O2 C10 H10B 110.3 . .
C11 C10 H10B 110.3 . .
H10A C10 H10B 108.5 . .
O3 C11 C10 112.5(19) . .
O3 C11 H11A 109.1 . .
C10 C11 H11A 109.1 . .
O3 C11 H11B 109.1 . .
C10 C11 H11B 109.1 . .
H11A C11 H11B 107.8 . .
O3 C12 C13 113.1(19) . .
O3 C12 H12A 109.0 . .
C13 C12 H12A 109.0 . .
O3 C12 H12B 109.0 . .
C13 C12 H12B 109.0 . .
H12A C12 H12B 107.8 . .
O4 C13 C12 111.5(18) . .
O4 C13 H13A 109.3 . .
C12 C13 H13A 109.3 . .
O4 C13 H13B 109.3 . .
C12 C13 H13B 109.3 . .
H13A C13 H13B 108.0 . .
O4 C14 C15 117(2) . .
O4 C14 H14A 108.1 . .
C15 C14 H14A 108.1 . .
O4 C14 H14B 108.1 . .
C15 C14 H14B 108.1 . .
H14A C14 H14B 107.3 . .
O5 C15 C14 109.7(15) . .
O5 C15 H15A 109.7 . .
C14 C15 H15A 109.7 . .
O5 C15 H15B 109.7 . .
C14 C15 H15B 109.7 . .
H15A C15 H15B 108.2 . .
O5 C16 C17 112.5(18) . .
O5 C16 H16A 109.1 . .
C17 C16 H16A 109.1 . .
O5 C16 H16B 109.1 . .
C17 C16 H16B 109.1 . .
H16A C16 H16B 107.8 . .
O6 C17 C16 125(2) . .
O6 C17 H17A 106.0 . .
C16 C17 H17A 106.0 . .
O6 C17 H17B 106.0 . .
C16 C17 H17B 106.0 . .
H17A C17 H17B 106.3 . .
O6 C18 C19 132(3) . .
O6 C18 H18A 104.3 . .
C19 C18 H18A 104.3 . .
O6 C18 H18B 104.3 . .
C19 C18 H18B 104.3 . .
H18A C18 H18B 105.6 . .
C18 C19 O1 107(3) . .
C18 C19 H19A 110.4 . .
O1 C19 H19A 110.4 . .
C18 C19 H19B 110.4 . .
O1 C19 H19B 110.4 . .
H19A C19 H19B 108.6 . .
C20 O7 C20 107(3) . 4_565
C21 O8 C22 111(2) . .
C21 O8 C23' 141(2) . .
C22 O8 C23' 48.9(18) . .
C24' O9 C23' 155(3) . .
C24' O9 C23 109(2) . .
C23' O9 C23 47(2) . .
C24' O9 C24 22(3) . .
C23' O9 C24 150(3) . .
C23 O9 C24 118(3) . .
C25 O10 C25 119(3) . 4_565
O7 C20 C21 103.8(19) . .
O8 C21 C20 112(2) . .
C23' C22 O8 73(3) . .
C23' C22 C23 44(2) . .
O8 C22 C23 109.3(18) . .
C23' C23 O9 65(3) . .
C23' C23 C22 51(3) . .
O9 C23 C22 110.4(17) . .
C23 C23' C22 84(3) . .
C23 C23' O9 68(3) . .
C22 C23' O9 140(4) . .
C23 C23' O8 128(4) . .
C22 C23' O8 58(2) . .
O9 C23' O8 162(4) . .
C24' C24 C25 107(9) . .
C24' C24 O9 63(8) . .
C25 C24 O9 110(4) . .
C24 C24' O9 95(9) . .
C24 C24' C25 54(8) . .
O9 C24' C25 104(3) . .
C24 C25 O10 100(3) . .
C24 C25 C24' 19(3) . .
O10 C25 C24' 116(2) . .
C26 O11 C26 123(2) . 4_565
C27 O12 C28 124.0(15) . .
C30 O13 C29 122.1(16) . .
C31 O14 C31 124(2) . 4_565
O11 C26 C27 121.9(18) . .
O11 C26 H26A 106.9 . .
C27 C26 H26A 106.9 . .
O11 C26 H26B 106.9 . .
C27 C26 H26B 106.9 . .
H26A C26 H26B 106.7 . .
O12 C27 C26 121.3(18) . .
O12 C27 H27A 107.0 . .
C26 C27 H27A 107.0 . .
O12 C27 H27B 107.0 . .
C26 C27 H27B 107.0 . .
H27A C27 H27B 106.7 . .
O12 C28 C29 121.6(16) . .
O12 C28 H28A 106.9 . .
C29 C28 H28A 106.9 . .
O12 C28 H28B 106.9 . .
C29 C28 H28B 106.9 . .
H28A C28 H28B 106.7 . .
O13 C29 C28 121.3(16) . .
O13 C29 H29A 107.0 . .
C28 C29 H29A 107.0 . .
O13 C29 H29B 107.0 . .
C28 C29 H29B 107.0 . .
H29A C29 H29B 106.7 . .
O13 C30 C31 120.8(17) . .
O13 C30 H30A 107.1 . .
C31 C30 H30A 107.1 . .
O13 C30 H30B 107.1 . .
C31 C30 H30B 107.1 . .
H30A C30 H30B 106.8 . .
O14 C31 C30 122.3(18) . .
O14 C31 H31A 106.7 . .
C30 C31 H31A 106.7 . .
O14 C31 H31B 106.7 . .
C30 C31 H31B 106.7 . .
H31A C31 H31B 106.6 . .
C32 O15 C32 110(3) . 4_565
C33 O16 C34 116(2) . .
C35 O17 C36 111.1(19) . .
C37 O18 C37 115(3) . 4_565
O15 C32 C33 107(2) . .
O15 C32 H32A 110.3 . .
C33 C32 H32A 110.3 . .
O15 C32 H32B 110.3 . .
C33 C32 H32B 110.3 . .
H32A C32 H32B 108.5 . .
O16 C33 C32 120(3) . .
O16 C33 H33A 107.2 . .
C32 C33 H33A 107.2 . .
O16 C33 H33B 107.2 . .
C32 C33 H33B 107.2 . .
H33A C33 H33B 106.8 . .
C35 C34 O16 107(2) . .
C35 C34 H34A 110.2 . .
O16 C34 H34A 110.2 . .
C35 C34 H34B 110.2 . .
O16 C34 H34B 110.2 . .
H34A C34 H34B 108.5 . .
O17 C35 C34 109(2) . .
O17 C35 H35A 109.9 . .
C34 C35 H35A 109.9 . .
O17 C35 H35B 109.9 . .
C34 C35 H35B 109.9 . .
H35A C35 H35B 108.3 . .
O17 C36 C37 106(2) . .
O17 C36 H36A 110.5 . .
C37 C36 H36A 110.5 . .
O17 C36 H36B 110.5 . .
C37 C36 H36B 110.5 . .
H36A C36 H36B 108.7 . .
O18 C37 C36 110(2) . .
O18 C37 H37A 109.6 . .
C36 C37 H37A 109.6 . .
O18 C37 H37B 109.6 . .
C36 C37 H37B 109.6 . .
H37A C37 H37B 108.1 . .
C38 O19 O19 88.5(17) 4_565 4_565
C38 O19 C39 74.6(19) 4_565 .
O19 O19 C39 162.9(11) 4_565 .
C38 O19 C38 45(2) 4_565 .
O19 O19 C38 43.2(11) 4_565 .
C39 O19 C38 119.9(16) . .
C40 O20 O20' 96(2) . .
C40 O20 C40' 50(2) . .
O20' O20 C40' 47.1(15) . .
C40 O20 C39 66(2) . .
O20' O20 C39 161(2) . .
C40' O20 C39 115.4(18) . .
O20 O20' C40' 87(2) . .
O20 O20' C41 156(2) . .
C40' O20' C41 70(2) . .
O20 O20' C40 41.4(14) . .
C40' O20' C40 46.8(19) . .
C41 O20' C40 117.1(18) . .
O21' O21 C42' 81(2) . .
O21' O21 C41 141(2) . .
C42' O21 C41 61.1(18) . .
O21' O21 C42 35.2(17) . .
C42' O21 C42 52(2) . .
C41 O21 C42 112.2(19) . .
C42 O21' O21 102(3) . .
C42 O21' C38' 69(3) . .
O21 O21' C38' 169(3) . .
C42 O21' C42' 55(3) . .
O21 O21' C42' 55.2(18) . .
C38' O21' C42' 113(2) . .
C42 O21' C43' 79(3) . .
O21 O21' C43' 148(2) . .
C38' O21' C43' 39.5(16) . .
C42' O21' C43' 134(2) . .
C43 O22 O22 99(2) . 4_565
C43 O22 C38' 75(3) . .
O22 O22 C38' 164.8(15) 4_565 .
C43 O22 C43' 52(2) . .
O22 O22 C43' 144.2(15) 4_565 .
C38' O22 C43' 39.5(16) . .
C43 O22 C43 59(3) . 4_565
O22 O22 C43 39.4(14) 4_565 4_565
C38' O22 C43 132(2) . 4_565
C43' O22 C43 108(2) . 4_565
O19 C38 C38 91.5(17) 4_565 4_565
O19 C38 O19 48.3(17) 4_565 .
C38 C38 O19 43.2(11) 4_565 .
O19 C38 C39 64.8(18) 4_565 4_565
C38 C38 C39 156.1(13) 4_565 4_565
O19 C38 C39 113.1(19) . 4_565
C43' C38' C42 85(3) . .
C43' C38' O21' 78(3) . .
C42 C38' O21' 38.0(17) . .
C43' C38' O22 71(3) . .
C42 C38' O22 125(3) . .
O21' C38' O22 88(2) . .
C43' C38' C43 50(3) . .
C42 C38' C43 133(3) . .
O21' C38' C43 110(3) . .
O22 C38' C43 37.9(16) . .
O19 C39 C40 122.2(19) . .
O19 C39 C38 40.6(12) . 4_565
C40 C39 C38 159(2) . 4_565
O19 C39 O20 88.4(15) . .
C40 C39 O20 40.9(13) . .
C38 C39 O20 118.6(19) 4_565 .
O20 C40 C40' 86(3) . .
O20 C40 C39 73(2) . .
C40' C40 C39 158(3) . .
O20 C40 O20' 42.6(15) . .
C40' C40 O20' 44.0(18) . .
C39 C40 O20' 116(2) . .
O20' C40' C40 89(3) . .
O20' C40' C41 65.7(19) . .
C40 C40' C41 155(3) . .
O20' C40' O20 45.8(15) . .
C40 C40' O20 44.4(18) . .
C41 C40' O20 111(2) . .
O20' C41 C42' 117.8(19) . .
O20' C41 C40' 43.9(13) . .
C42' C41 C40' 162(2) . .
O20' C41 O21 87.6(13) . .
C42' C41 O21 51.3(16) . .
C40' C41 O21 117.0(17) . .
O21' C42 C42' 89(4) . .
O21' C42 C38' 73(3) . .
C42' C42 C38' 137(4) . .
O21' C42 O21 43(2) . .
C42' C42 O21 53(2) . .
C38' C42 O21 115(3) . .
O21' C42 C43' 68(3) . .
C42' C42 C43' 157(4) . .
C38' C42 C43' 37.9(18) . .
O21 C42 C43' 106(3) . .
C42 C42' O21 75(3) . .
C42 C42' C41 140(3) . .
O21 C42' C41 68(2) . .
C42 C42' O21' 36.1(19) . .
O21 C42' O21' 43.7(15) . .
C41 C42' O21' 111(3) . .
O22 C43 C43' 86(3) . .
O22 C43 C43 81(2) . 4_565
C43' C43 C43 154(2) . 4_565
O22 C43 O22 42(2) . 4_565
C43' C43 O22 125(3) . 4_565
C43 C43 O22 39.4(14) 4_565 4_565
O22 C43 C38' 67(3) . .
C43' C43 C38' 40(2) . .
C43 C43 C38' 146.1(19) 4_565 .
O22 C43 C38' 108(3) 4_565 .
C38' C43' C43 90(4) . .
C38' C43' O22 70(3) . .
C43 C43' O22 41(2) . .
C38' C43' O21' 62(3) . .
C43 C43' O21' 124(3) . .
O22 C43' O21' 82.3(19) . .
C38' C43' C42 57(3) . .
C43 C43' C42 145(4) . .
O22 C43' C42 108(2) . .
O21' C43' C42 32.9(14) . .
C44 N13 C46 121(2) . .
C44 N13 C45 114(2) . .
C46 N13 C45 124(2) . .
O23 C44 N13 122(3) . .
C48 C47 N14 176(4) . .
N15 C49 C50 163(3) . .
C52 C51 N16 171(5) . .
C55 N17 C53 132(6) . .
N17 C55 O24 143(6) . .
C58 N18 C56 109(6) . .
C58 N18 C57 118(8) . .
C56 N18 C57 133(7) . .
O25 C56 N18 112(5) . .
N19 C59 N19 125(2) 4_565 .
N19 C59 O26 117.5(10) 4_565 .
N19 C59 O26 117.5(10) . .
C60 N19 C59 110.8(18) . .
N20 C61 N20 129(2) . 4_575
N20 C61 O27 115.4(12) . .
N20 C61 O27 115.4(13) 4_575 .
C61 N20 C62 99.7(19) . .
N20 C62 C62 105.5(13) . 4_575
C64 N21 C64 88(4) . 4_575
C63 C63 C64 96.5(19) 4_575 .
N21 C64 C63 121(3) . .
N21 C64 C64 46.1(18) . 4_575
C63 C64 C64 83.5(19) . 4_575

loop_
_geom_bond_atom_site_label_1
_geom_bond_atom_site_label_2
_geom_bond_distance
_geom_bond_site_symmetry_2
W1 S2 2.200(3) .
W1 S3 2.211(3) .
W1 S1 2.238(3) .
W1 S4 2.238(3) .
W1 Cu2 2.6397(15) .
W1 Cu3 2.6406(16) .
W1 Cu1 2.7449(16) .
W2 S8 2.202(3) .
W2 S5 2.206(3) .
W2 S7 2.240(3) .
W2 S6 2.246(3) .
W2 Cu5 2.6564(16) .
W2 Cu4 2.6605(16) .
W2 Cu6 2.7508(16) .
W3 S11 2.204(4) .
W3 S9 2.224(3) .
W3 S9 2.224(3) 4_565
W3 S10 2.255(4) .
W3 Cu7 2.6447(16) .
W3 Cu7 2.6447(16) 4_565
W3 Cu8 2.7868(16) .
W3 Cu8 2.7868(16) 4_565
Cu1 N1 1.976(12) .
Cu1 N5 2.021(10) .
Cu1 S1 2.318(3) .
Cu1 S4 2.332(3) .
Cu2 N2 1.898(13) .
Cu2 S2 2.230(4) .
Cu2 S1 2.238(3) .
Cu3 C3 1.864(12) .
Cu3 S4 2.231(3) .
Cu3 S3 2.236(4) .
Cu4 C4 1.892(12) .
Cu4 S6 2.237(3) .
Cu4 S5 2.241(4) .
Cu5 C5 1.891(12) .
Cu5 S8 2.234(3) .
Cu5 S7 2.252(3) .
Cu6 N6 1.954(11) .
Cu6 N7 2.006(10) .
Cu6 S7 2.332(3) .
Cu6 S6 2.343(3) .
Cu7 C7 1.888(13) .
Cu7 S9 2.235(3) .
Cu7 S10 2.249(3) .
Cu8 C1 1.927(12) .
Cu8 N3 1.950(11) 3
Cu8 S11 2.364(2) .
Cu8 S9 2.377(4) .
Cu9 C6 1.883(11) 1_455
Cu9 C2 1.921(9) .
Cu9 N4 1.962(10) 3_556
S10 Cu7 2.249(3) 4_565
S11 Cu8 2.364(2) 4_565
N1 C1 1.165(15) .
N2 C2 1.154(14) .
N3 C3 1.173(15) .
N3 Cu8 1.950(11) 3
N4 C4 1.130(13) .
N4 Cu9 1.962(10) 3_556
N5 C5 1.142(14) .
N6 C6 1.155(14) .
N7 C7 1.135(15) .
C6 Cu9 1.883(11) 1_655
O1 C8 1.28(3) .
O1 C19 1.44(3) .
O2 C9 1.368(19) .
O2 C10 1.40(2) .
O3 C12 1.34(2) .
O3 C11 1.366(19) .
O4 C14 1.31(2) .
O4 C13 1.37(2) .
O5 C15 1.377(19) .
O5 C16 1.382(19) .
O6 C17 1.18(2) .
O6 C18 1.32(2) .
C8 C9 1.59(3) .
C8 H8A 0.9700 .
C8 H8B 0.9700 .
C9 H9A 0.9700 .
C9 H9B 0.9700 .
C10 C11 1.46(3) .
C10 H10A 0.9700 .
C10 H10B 0.9700 .
C11 H11A 0.9700 .
C11 H11B 0.9700 .
C12 C13 1.45(3) .
C12 H12A 0.9700 .
C12 H12B 0.9700 .
C13 H13A 0.9700 .
C13 H13B 0.9700 .
C14 C15 1.49(3) .
C14 H14A 0.9700 .
C14 H14B 0.9700 .
C15 H15A 0.9700 .
C15 H15B 0.9700 .
C16 C17 1.40(3) .
C16 H16A 0.9700 .
C16 H16B 0.9700 .
C17 H17A 0.9700 .
C17 H17B 0.9700 .
C18 C19 1.34(3) .
C18 H18A 0.9700 .
C18 H18B 0.9700 .
C19 H19A 0.9700 .
C19 H19B 0.9700 .
O7 C20 1.36(3) .
O7 C20 1.36(3) 4_565
O8 C21 1.31(3) .
O8 C22 1.38(2) .
O8 C23' 1.56(5) .
O9 C24' 1.31(4) .
O9 C23' 1.36(5) .
O9 C23 1.40(2) .
O9 C24 1.47(5) .
O10 C25 1.47(2) .
O10 C25 1.47(2) 4_565
C20 C21 1.59(3) .
C22 C23' 1.23(5) .
C22 C23 1.56(3) .
C23 C23' 1.10(5) .
C24 C24' 0.56(6) .
C24 C25 1.43(6) .
C24' C25 1.68(5) .
O11 C26 1.324(19) .
O11 C26 1.324(19) 4_565
O12 C27 1.27(2) .
O12 C28 1.36(2) .
O13 C30 1.302(19) .
O13 C29 1.33(2) .
O14 C31 1.31(2) .
O14 C31 1.31(2) 4_565
C26 C27 1.44(3) .
C26 H26A 0.9700 .
C26 H26B 0.9700 .
C27 H27A 0.9700 .
C27 H27B 0.9700 .
C28 C29 1.42(3) .
C28 H28A 0.9700 .
C28 H28B 0.9700 .
C29 H29A 0.9700 .
C29 H29B 0.9700 .
C30 C31 1.41(3) .
C30 H30A 0.9700 .
C30 H30B 0.9700 .
C31 H31A 0.9700 .
C31 H31B 0.9700 .
O15 C32 1.41(3) .
O15 C32 1.41(3) 4_565
O16 C33 1.30(3) .
O16 C34 1.48(3) .
O17 C35 1.39(2) .
O17 C36 1.40(2) .
O18 C37 1.41(2) .
O18 C37 1.41(2) 4_565
C32 C33 1.54(4) .
C32 H32A 0.9700 .
C32 H32B 0.9700 .
C33 H33A 0.9700 .
C33 H33B 0.9700 .
C34 C35 1.47(3) .
C34 H34A 0.9700 .
C34 H34B 0.9700 .
C35 H35A 0.9700 .
C35 H35B 0.9700 .
C36 C37 1.50(3) .
C36 H36A 0.9700 .
C36 H36B 0.9700 .
C37 H37A 0.9700 .
C37 H37B 0.9700 .
O19 C38 0.97(3) 4_565
O19 O19 1.06(3) 4_565
O19 C39 1.35(2) .
O19 C38 1.42(3) .
O20 C40 0.99(3) .
O20 O20' 1.011(19) .
O20 C40' 1.41(3) .
O20 C39 1.44(2) .
O20' C40' 1.03(3) .
O20' C41 1.36(2) .
O20' C40 1.48(3) .
O21 O21' 1.02(2) .
O21 C42' 1.21(3) .
O21 C41 1.44(2) .
O21 C42 1.46(4) .
O21' C42 0.86(3) .
O21' C38' 1.33(4) .
O21' C42' 1.46(4) .
O21' C43' 1.48(4) .
O22 C43 0.94(3) .
O22 O22 1.00(3) 4_565
O22 C38' 1.42(4) .
O22 C43' 1.42(3) .
O22 C43 1.47(3) 4_565
C38 O19 0.97(3) 4_565
C38 C38 1.01(5) 4_565
C38 C39 1.44(3) 4_565
C38' C43' 0.96(4) .
C38' C42 1.31(4) .
C38' C43 1.48(5) .
C39 C40 1.37(3) .
C39 C38 1.44(3) 4_565
C40 C40' 1.08(3) .
C40' C41 1.40(3) .
C41 C42' 1.36(3) .
C42 C42' 1.20(4) .
C42 C43' 1.55(5) .
C43 C43' 1.13(4) .
C43 C43 1.28(7) 4_565
C43 O22 1.47(3) 4_565
O23 C44 1.33(4) .
N13 C44 1.36(4) .
N13 C46 1.43(3) .
N13 C45 1.45(3) .
N14 C47 1.26(4) .
C47 C48 1.24(5) .
N15 C49 1.18(3) .
C49 C50 1.36(3) .
N16 C51 1.61(5) .
C51 C52 1.22(6) .
O24 C55 1.21(5) .
N17 C55 1.15(6) .
N17 C53 1.34(6) .
O25 C56 1.37(5) .
N18 C58 1.41(8) .
N18 C56 1.53(8) .
N18 C57 1.66(10) .
O26 C59 1.48(3) .
C59 N19 1.37(2) 4_565
C59 N19 1.37(2) .
N19 C60 1.32(3) .
O27 C61 1.48(3) .
C61 N20 1.40(3) .
C61 N20 1.40(3) 4_575
N20 C62 1.53(3) .
C62 C62 1.71(5) 4_575
N21 C64 1.29(4) .
N21 C64 1.29(4) 4_575
C63 C63 1.45(7) 4_575
C63 C64 1.51(5) .
C64 C64 1.78(7) 4_575

loop_
_geom_torsion_atom_site_label_1
_geom_torsion_atom_site_label_2
_geom_torsion_atom_site_label_3
_geom_torsion_atom_site_label_4
_geom_torsion
_geom_torsion_site_symmetry_1
_geom_torsion_site_symmetry_4
S2 W1 Cu1 N1 -173.8(4) . .
S3 W1 Cu1 N1 5.3(4) . .
S1 W1 Cu1 N1 -84.5(4) . .
S4 W1 Cu1 N1 92.1(4) . .
Cu2 W1 Cu1 N1 -131.4(4) . .
Cu3 W1 Cu1 N1 48.4(4) . .
S2 W1 Cu1 N5 9.6(4) . .
S3 W1 Cu1 N5 -171.3(4) . .
S1 W1 Cu1 N5 98.8(4) . .
S4 W1 Cu1 N5 -84.5(4) . .
Cu2 W1 Cu1 N5 52.0(3) . .
Cu3 W1 Cu1 N5 -128.3(3) . .
S2 W1 Cu1 S1 -89.25(15) . .
S3 W1 Cu1 S1 89.84(16) . .
S4 W1 Cu1 S1 176.68(14) . .
Cu2 W1 Cu1 S1 -46.84(10) . .
Cu3 W1 Cu1 S1 132.91(11) . .
S2 W1 Cu1 S4 94.08(15) . .
S3 W1 Cu1 S4 -86.83(16) . .
S1 W1 Cu1 S4 -176.68(14) . .
Cu2 W1 Cu1 S4 136.49(11) . .
Cu3 W1 Cu1 S4 -43.77(11) . .
S2 W1 Cu2 N2 -37(8) . .
S3 W1 Cu2 N2 53(8) . .
S1 W1 Cu2 N2 140(8) . .
S4 W1 Cu2 N2 -130(8) . .
Cu3 W1 Cu2 N2 -176(8) . .
Cu1 W1 Cu2 N2 -173(8) . .
S3 W1 Cu2 S2 89.90(19) . .
S1 W1 Cu2 S2 177.48(15) . .
S4 W1 Cu2 S2 -92.84(16) . .
Cu3 W1 Cu2 S2 -139.2(8) . .
Cu1 W1 Cu2 S2 -135.34(12) . .
S2 W1 Cu2 S1 -177.48(15) . .
S3 W1 Cu2 S1 -87.58(18) . .
S4 W1 Cu2 S1 89.68(15) . .
Cu3 W1 Cu2 S1 43.4(9) . .
Cu1 W1 Cu2 S1 47.19(10) . .
S2 W1 Cu3 C3 120(17) . .
S3 W1 Cu3 C3 30(17) . .
S1 W1 Cu3 C3 -62(17) . .
S4 W1 Cu3 C3 -152(17) . .
Cu2 W1 Cu3 C3 -103(17) . .
Cu1 W1 Cu3 C3 -107(17) . .
S2 W1 Cu3 S4 -88.91(16) . .
S3 W1 Cu3 S4 -178.60(19) . .
S1 W1 Cu3 S4 89.86(15) . .
Cu2 W1 Cu3 S4 48.3(9) . .
Cu1 W1 Cu3 S4 44.47(12) . .
S2 W1 Cu3 S3 89.69(19) . .
S1 W1 Cu3 S3 -91.54(18) . .
S4 W1 Cu3 S3 178.60(19) . .
Cu2 W1 Cu3 S3 -133.1(8) . .
Cu1 W1 Cu3 S3 -136.93(15) . .
S8 W2 Cu4 C4 101(6) . .
S5 W2 Cu4 C4 11(6) . .
S7 W2 Cu4 C4 -81(6) . .
S6 W2 Cu4 C4 -172(6) . .
Cu5 W2 Cu4 C4 -130(6) . .
Cu6 W2 Cu4 C4 -128(6) . .
S8 W2 Cu4 S6 -86.63(15) . .
S5 W2 Cu4 S6 -176.63(15) . .
S7 W2 Cu4 S6 90.86(13) . .
Cu5 W2 Cu4 S6 42.3(5) . .
Cu6 W2 Cu4 S6 44.74(10) . .
S8 W2 Cu4 S5 90.00(16) . .
S7 W2 Cu4 S5 -92.50(15) . .
S6 W2 Cu4 S5 176.63(15) . .
Cu5 W2 Cu4 S5 -141.1(5) . .
Cu6 W2 Cu4 S5 -138.63(12) . .
S8 W2 Cu5 C5 46(12) . .
S5 W2 Cu5 C5 136(12) . .
S7 W2 Cu5 C5 -138(12) . .
S6 W2 Cu5 C5 -46(12) . .
Cu4 W2 Cu5 C5 -86(12) . .
Cu6 W2 Cu5 C5 -89(12) . .
S5 W2 Cu5 S8 89.52(17) . .
S7 W2 Cu5 S8 176.18(15) . .
S6 W2 Cu5 S8 -92.55(14) . .
Cu4 W2 Cu5 S8 -132.3(5) . .
Cu6 W2 Cu5 S8 -134.75(11) . .
S8 W2 Cu5 S7 -176.18(15) . .
S5 W2 Cu5 S7 -86.65(16) . .
S6 W2 Cu5 S7 91.27(13) . .
Cu4 W2 Cu5 S7 51.6(5) . .
Cu6 W2 Cu5 S7 49.07(10) . .
S8 W2 Cu6 N6 -178.7(5) . .
S5 W2 Cu6 N6 1.6(5) . .
S7 W2 Cu6 N6 -88.2(5) . .
S6 W2 Cu6 N6 87.2(5) . .
Cu5 W2 Cu6 N6 -136.8(4) . .
Cu4 W2 Cu6 N6 43.4(4) . .
S8 W2 Cu6 N7 2.1(3) . .
S5 W2 Cu6 N7 -177.6(3) . .
S7 W2 Cu6 N7 92.6(3) . .
S6 W2 Cu6 N7 -92.0(3) . .
Cu5 W2 Cu6 N7 44.0(3) . .
Cu4 W2 Cu6 N7 -135.8(3) . .
S8 W2 Cu6 S7 -90.45(13) . .
S5 W2 Cu6 S7 89.82(14) . .
S6 W2 Cu6 S7 175.45(13) . .
Cu5 W2 Cu6 S7 -48.58(10) . .
Cu4 W2 Cu6 S7 131.67(10) . .
S8 W2 Cu6 S6 94.10(13) . .
S5 W2 Cu6 S6 -85.63(14) . .
S7 W2 Cu6 S6 -175.45(13) . .
Cu5 W2 Cu6 S6 135.97(10) . .
Cu4 W2 Cu6 S6 -43.78(10) . .
S11 W3 Cu7 C7 -170(5) . .
S9 W3 Cu7 C7 102(5) . .
S9 W3 Cu7 C7 9(5) 4_565 .
S10 W3 Cu7 C7 -80(5) . .
Cu7 W3 Cu7 C7 -34(5) 4_565 .
Cu8 W3 Cu7 C7 149(5) . .
Cu8 W3 Cu7 C7 -59(5) 4_565 .
S11 W3 Cu7 S9 88.41(16) . .
S9 W3 Cu7 S9 -92.95(18) 4_565 .
S10 W3 Cu7 S9 177.98(18) . .
Cu7 W3 Cu7 S9 -135.25(11) 4_565 .
Cu8 W3 Cu7 S9 47.53(11) . .
Cu8 W3 Cu7 S9 -160.4(5) 4_565 .
S11 W3 Cu7 S10 -89.58(19) . .
S9 W3 Cu7 S10 -177.98(18) . .
S9 W3 Cu7 S10 89.06(18) 4_565 .
Cu7 W3 Cu7 S10 46.76(15) 4_565 .
Cu8 W3 Cu7 S10 -130.46(15) . .
Cu8 W3 Cu7 S10 21.6(5) 4_565 .
S11 W3 Cu8 C1 -91.7(4) . .
S9 W3 Cu8 C1 95.4(4) . .
S9 W3 Cu8 C1 -177.6(4) 4_565 .
S10 W3 Cu8 C1 3.8(4) . .
Cu7 W3 Cu8 C1 49.0(4) . .
Cu7 W3 Cu8 C1 23.9(7) 4_565 .
Cu8 W3 Cu8 C1 -127.9(4) 4_565 .
S11 W3 Cu8 N3 95.4(4) . 3
S9 W3 Cu8 N3 -77.4(4) . 3
S9 W3 Cu8 N3 9.6(4) 4_565 3
S10 W3 Cu8 N3 -169.1(4) . 3
Cu7 W3 Cu8 N3 -123.8(4) . 3
Cu7 W3 Cu8 N3 -149.0(6) 4_565 3
Cu8 W3 Cu8 N3 59.3(4) 4_565 3
S9 W3 Cu8 S11 -172.86(16) . .
S9 W3 Cu8 S11 -85.87(17) 4_565 .
S10 W3 Cu8 S11 95.51(18) . .
Cu7 W3 Cu8 S11 140.73(13) . .
Cu7 W3 Cu8 S11 115.6(5) 4_565 .
Cu8 W3 Cu8 S11 -36.18(13) 4_565 .
S11 W3 Cu8 S9 172.86(16) . .
S9 W3 Cu8 S9 86.99(19) 4_565 .
S10 W3 Cu8 S9 -91.63(17) . .
Cu7 W3 Cu8 S9 -46.41(11) . .
Cu7 W3 Cu8 S9 -71.5(5) 4_565 .
Cu8 W3 Cu8 S9 136.69(11) 4_565 .
N2 Cu2 S1 W1 -177.9(4) . .
S2 Cu2 S1 W1 -2.10(13) . .
N2 Cu2 S1 Cu1 116.2(4) . .
S2 Cu2 S1 Cu1 -67.99(17) . .
W1 Cu2 S1 Cu1 -65.89(11) . .
S2 W1 S1 Cu2 2.14(13) . .
S3 W1 S1 Cu2 123.78(11) . .
S4 W1 S1 Cu2 -118.49(11) . .
Cu3 W1 S1 Cu2 -176.86(6) . .
Cu1 W1 S1 Cu2 -115.63(11) . .
S2 W1 S1 Cu1 117.77(12) . .
S3 W1 S1 Cu1 -120.59(11) . .
S4 W1 S1 Cu1 -2.86(12) . .
Cu2 W1 S1 Cu1 115.63(11) . .
Cu3 W1 S1 Cu1 -61.23(11) . .
N1 Cu1 S1 Cu2 -168.4(3) . .
N5 Cu1 S1 Cu2 -44.8(4) . .
S4 Cu1 S1 Cu2 67.38(15) . .
W1 Cu1 S1 Cu2 64.71(11) . .
N1 Cu1 S1 W1 126.9(3) . .
N5 Cu1 S1 W1 -109.5(3) . .
S4 Cu1 S1 W1 2.67(11) . .
S3 W1 S2 Cu2 -122.84(13) . .
S1 W1 S2 Cu2 -2.14(13) . .
S4 W1 S2 Cu2 117.09(11) . .
Cu3 W1 S2 Cu2 176.78(6) . .
Cu1 W1 S2 Cu2 56.37(12) . .
N2 Cu2 S2 W1 178.1(4) . .
S1 Cu2 S2 W1 2.13(13) . .
S2 W1 S3 Cu3 -123.27(13) . .
S1 W1 S3 Cu3 117.31(12) . .
S4 W1 S3 Cu3 -1.18(16) . .
Cu2 W1 S3 Cu3 176.43(7) . .
Cu1 W1 S3 Cu3 57.55(16) . .
C3 Cu3 S3 W1 -179.1(6) . .
S4 Cu3 S3 W1 1.18(16) . .
C3 Cu3 S4 W1 179.1(6) . .
S3 Cu3 S4 W1 -1.17(16) . .
C3 Cu3 S4 Cu1 115.8(6) . .
S3 Cu3 S4 Cu1 -64.49(19) . .
W1 Cu3 S4 Cu1 -63.32(11) . .
S2 W1 S4 Cu3 123.48(12) . .
S3 W1 S4 Cu3 1.19(16) . .
S1 W1 S4 Cu3 -117.97(11) . .
Cu2 W1 S4 Cu3 -176.56(7) . .
Cu1 W1 S4 Cu3 -120.82(12) . .
S2 W1 S4 Cu1 -115.70(11) . .
S3 W1 S4 Cu1 122.01(14) . .
S1 W1 S4 Cu1 2.85(12) . .
Cu2 W1 S4 Cu1 -55.75(12) . .
Cu3 W1 S4 Cu1 120.82(12) . .
N1 Cu1 S4 Cu3 -61.1(4) . .
N5 Cu1 S4 Cu3 179.4(3) . .
S1 Cu1 S4 Cu3 59.84(16) . .
W1 Cu1 S4 Cu3 62.51(11) . .
N1 Cu1 S4 W1 -123.6(3) . .
N5 Cu1 S4 W1 116.9(3) . .
S1 Cu1 S4 W1 -2.67(11) . .
S8 W2 S5 Cu4 -124.05(11) . .
S7 W2 S5 Cu4 115.97(11) . .
S6 W2 S5 Cu4 -2.83(13) . .
Cu5 W2 S5 Cu4 175.33(6) . .
Cu6 W2 S5 Cu4 55.70(13) . .
C4 Cu4 S5 W2 -179.3(4) . .
S6 Cu4 S5 W2 2.83(13) . .
C4 Cu4 S6 W2 179.5(4) . .
S5 Cu4 S6 W2 -2.79(13) . .
C4 Cu4 S6 Cu6 116.0(4) . .
S5 Cu4 S6 Cu6 -66.21(16) . .
W2 Cu4 S6 Cu6 -63.43(10) . .
S8 W2 S6 Cu4 125.31(10) . .
S5 W2 S6 Cu4 2.85(13) . .
S7 W2 S6 Cu4 -116.60(10) . .
Cu5 W2 S6 Cu4 -175.50(6) . .
Cu6 W2 S6 Cu4 -120.53(11) . .
S8 W2 S6 Cu6 -114.16(10) . .
S5 W2 S6 Cu6 123.37(11) . .
S7 W2 S6 Cu6 3.92(12) . .
Cu5 W2 S6 Cu6 -54.97(10) . .
Cu4 W2 S6 Cu6 120.53(11) . .
N6 Cu6 S6 Cu4 -66.2(4) . .
N7 Cu6 S6 Cu4 166.9(3) . .
S7 Cu6 S6 Cu4 59.28(15) . .
W2 Cu6 S6 Cu4 62.93(11) . .
N6 Cu6 S6 W2 -129.2(3) . .
N7 Cu6 S6 W2 103.9(3) . .
S7 Cu6 S6 W2 -3.65(11) . .
S8 W2 S7 Cu5 3.23(13) . .
S5 W2 S7 Cu5 125.95(11) . .
S6 W2 S7 Cu5 -116.47(10) . .
Cu4 W2 S7 Cu5 -174.75(6) . .
Cu6 W2 S7 Cu5 -112.54(11) . .
S8 W2 S7 Cu6 115.77(11) . .
S5 W2 S7 Cu6 -121.51(11) . .
S6 W2 S7 Cu6 -3.94(12) . .
Cu5 W2 S7 Cu6 112.54(11) . .
Cu4 W2 S7 Cu6 -62.21(10) . .
C5 Cu5 S7 W2 178.6(5) . .
S8 Cu5 S7 W2 -3.16(12) . .
C5 Cu5 S7 Cu6 111.5(5) . .
S8 Cu5 S7 Cu6 -70.29(15) . .
W2 Cu5 S7 Cu6 -67.13(9) . .
N6 Cu6 S7 W2 128.7(3) . .
N7 Cu6 S7 W2 -103.6(3) . .
S6 Cu6 S7 W2 3.66(11) . .
N6 Cu6 S7 Cu5 -165.1(3) . .
N7 Cu6 S7 Cu5 -37.4(3) . .
S6 Cu6 S7 Cu5 69.78(14) . .
W2 Cu6 S7 Cu5 66.12(10) . .
S5 W2 S8 Cu5 -124.72(11) . .
S7 W2 S8 Cu5 -3.24(13) . .
S6 W2 S8 Cu5 115.81(10) . .
Cu4 W2 S8 Cu5 174.54(6) . .
Cu6 W2 S8 Cu5 55.51(11) . .
C5 Cu5 S8 W2 -178.5(5) . .
S7 Cu5 S8 W2 3.20(12) . .
S11 W3 S9 Cu7 -122.50(12) . .
S9 W3 S9 Cu7 115.78(12) 4_565 .
S10 W3 S9 Cu7 -1.71(16) . .
Cu7 W3 S9 Cu7 56.35(12) 4_565 .
Cu8 W3 S9 Cu7 -116.28(12) . .
Cu8 W3 S9 Cu7 177.03(7) 4_565 .
S11 W3 S9 Cu8 -6.22(14) . .
S9 W3 S9 Cu8 -127.94(10) 4_565 .
S10 W3 S9 Cu8 114.57(14) . .
Cu7 W3 S9 Cu8 116.28(12) . .
Cu7 W3 S9 Cu8 172.63(6) 4_565 .
Cu8 W3 S9 Cu8 -66.68(13) 4_565 .
C7 Cu7 S9 W3 -173.7(5) . .
S10 Cu7 S9 W3 1.71(15) . .
C7 Cu7 S9 Cu8 120.1(5) . .
S10 Cu7 S9 Cu8 -64.42(19) . .
W3 Cu7 S9 Cu8 -66.13(11) . .
C1 Cu8 S9 W3 -109.0(4) . .
N3 Cu8 S9 W3 122.5(4) 3 .
S11 Cu8 S9 W3 5.53(12) . .
C1 Cu8 S9 Cu7 -44.0(4) . .
N3 Cu8 S9 Cu7 -172.4(4) 3 .
S11 Cu8 S9 Cu7 70.56(16) . .
W3 Cu8 S9 Cu7 65.03(11) . .
C7 Cu7 S10 Cu7 110.3(5) . 4_565
S9 Cu7 S10 Cu7 -65.3(2) . 4_565
W3 Cu7 S10 Cu7 -63.61(14) . 4_565
C7 Cu7 S10 W3 173.9(5) . .
S9 Cu7 S10 W3 -1.70(15) . .
S11 W3 S10 Cu7 122.04(9) . .
S9 W3 S10 Cu7 1.71(15) . .
S9 W3 S10 Cu7 -117.62(11) 4_565 .
Cu7 W3 S10 Cu7 -115.91(19) 4_565 .
Cu8 W3 S10 Cu7 61.31(16) . .
Cu8 W3 S10 Cu7 -177.22(7) 4_565 .
S11 W3 S10 Cu7 -122.04(9) . 4_565
S9 W3 S10 Cu7 117.62(11) . 4_565
S9 W3 S10 Cu7 -1.71(15) 4_565 4_565
Cu7 W3 S10 Cu7 115.91(19) . 4_565
Cu8 W3 S10 Cu7 177.22(7) . 4_565
Cu8 W3 S10 Cu7 -61.31(16) 4_565 4_565
S9 W3 S11 Cu8 6.24(14) . .
S9 W3 S11 Cu8 128.30(10) 4_565 .
S10 W3 S11 Cu8 -112.73(8) . .
Cu7 W3 S11 Cu8 -52.92(15) . .
Cu7 W3 S11 Cu8 -172.54(6) 4_565 .
Cu8 W3 S11 Cu8 134.54(15) 4_565 .
S9 W3 S11 Cu8 -128.30(10) . 4_565
S9 W3 S11 Cu8 -6.24(14) 4_565 4_565
S10 W3 S11 Cu8 112.73(8) . 4_565
Cu7 W3 S11 Cu8 172.54(6) . 4_565
Cu7 W3 S11 Cu8 52.92(15) 4_565 4_565
Cu8 W3 S11 Cu8 -134.54(15) . 4_565
C1 Cu8 S11 W3 110.9(4) . .
N3 Cu8 S11 W3 -112.9(4) 3 .
S9 Cu8 S11 W3 -5.56(12) . .
C1 Cu8 S11 Cu8 169.3(4) . 4_565
N3 Cu8 S11 Cu8 -54.4(4) 3 4_565
S9 Cu8 S11 Cu8 52.9(2) . 4_565
W3 Cu8 S11 Cu8 58.46(18) . 4_565
N5 Cu1 N1 C1 67(10) . .
S1 Cu1 N1 C1 -167(10) . .
S4 Cu1 N1 C1 -50(10) . .
W1 Cu1 N1 C1 -110(10) . .
S2 Cu2 N2 C2 27(63) . .
S1 Cu2 N2 C2 -158(63) . .
W1 Cu2 N2 C2 63(65) . .
N1 Cu1 N5 C5 -11(5) . .
S1 Cu1 N5 C5 -135(5) . .
S4 Cu1 N5 C5 113(5) . .
W1 Cu1 N5 C5 166(5) . .
N7 Cu6 N6 C6 119(14) . .
S7 Cu6 N6 C6 -120(14) . .
S6 Cu6 N6 C6 -1(14) . .
W2 Cu6 N6 C6 -60(14) . .
N6 Cu6 N7 C7 153(13) . .
S7 Cu6 N7 C7 26(13) . .
S6 Cu6 N7 C7 -81(13) . .
W2 Cu6 N7 C7 -28(13) . .
Cu1 N1 C1 Cu8 -77(19) . .
N3 Cu8 C1 N1 146(14) 3 .
S11 Cu8 C1 N1 -80(15) . .
S9 Cu8 C1 N1 29(15) . .
W3 Cu8 C1 N1 -27(15) . .
Cu2 N2 C2 Cu9 -21(86) . .
C6 Cu9 C2 N2 -98(28) 1_455 .
N4 Cu9 C2 N2 86(28) 3_556 .
Cu8 N3 C3 Cu3 -7(100) 3 .
S4 Cu3 C3 N3 -162(100) . .
S3 Cu3 C3 N3 18(100) . .
W1 Cu3 C3 N3 -11(100) . .
Cu9 N4 C4 Cu4 -10(27) 3_556 .
S6 Cu4 C4 N4 -157(15) . .
S5 Cu4 C4 N4 26(16) . .
W2 Cu4 C4 N4 15(21) . .
Cu1 N5 C5 Cu5 13(23) . .
S8 Cu5 C5 N5 93(19) . .
S7 Cu5 C5 N5 -89(19) . .
W2 Cu5 C5 N5 48(27) . .
Cu6 N6 C6 Cu9 -79(48) . 1_655
Cu6 N7 C7 Cu7 164(6) . .
S9 Cu7 C7 N7 82(11) . .
S10 Cu7 C7 N7 -93(11) . .
W3 Cu7 C7 N7 -16(15) . .
C19 O1 C8 C9 172.4(19) . .
C10 O2 C9 C8 -179.6(18) . .
O1 C8 C9 O2 -60(3) . .
C9 O2 C10 C11 176.4(17) . .
C12 O3 C11 C10 178.2(19) . .
O2 C10 C11 O3 68(2) . .
C11 O3 C12 C13 175.4(19) . .
C14 O4 C13 C12 173(2) . .
O3 C12 C13 O4 -68(3) . .
C13 O4 C14 C15 -179.7(19) . .
C16 O5 C15 C14 179.4(19) . .
O4 C14 C15 O5 58(3) . .
C15 O5 C16 C17 -178(2) . .
C18 O6 C17 C16 -178(3) . .
O5 C16 C17 O6 -32(4) . .
C17 O6 C18 C19 161(4) . .
O6 C18 C19 O1 55(4) . .
C8 O1 C19 C18 -169(3) . .
C20 O7 C20 C21 179.8(18) 4_565 .
C22 O8 C21 C20 173.5(18) . .
C23' O8 C21 C20 -137(3) . .
O7 C20 C21 O8 70(3) . .
C21 O8 C22 C23' 141(3) . .
C21 O8 C22 C23 167.6(19) . .
C23' O8 C22 C23 27(2) . .
C24' O9 C23 C23' 171(3) . .
C24 O9 C23 C23' 148(4) . .
C24' O9 C23 C22 -165(2) . .
C23' O9 C23 C22 24(3) . .
C24 O9 C23 C22 172(3) . .
O8 C22 C23 C23' -38(3) . .
C23' C22 C23 O9 -28(3) . .
O8 C22 C23 O9 -67(2) . .
O9 C23 C23' C22 150(3) . .
C22 C23 C23' O9 -150(3) . .
O9 C23 C23' O8 -169(5) . .
C22 C23 C23' O8 40(3) . .
O8 C22 C23' C23 142(3) . .
O8 C22 C23' O9 -172(6) . .
C23 C22 C23' O9 45(5) . .
C23 C22 C23' O8 -142(3) . .
C24' O9 C23' C23 -21(8) . .
C24 O9 C23' C23 -70(7) . .
C24' O9 C23' C22 -71(9) . .
C23 O9 C23' C22 -50(5) . .
C24 O9 C23' C22 -120(7) . .
C24' O9 C23' O8 130(10) . .
C23 O9 C23' O8 152(12) . .
C24 O9 C23' O8 82(13) . .
C21 O8 C23' C23 -120(5) . .
C22 O8 C23' C23 -50(4) . .
C21 O8 C23' C22 -71(4) . .
C21 O8 C23' O9 93(11) . .
C22 O8 C23' O9 164(12) . .
C23' O9 C24 C24' 123(9) . .
C23 O9 C24 C24' 72(9) . .
C24' O9 C24 C25 100(9) . .
C23' O9 C24 C25 -137(5) . .
C23 O9 C24 C25 172(3) . .
C25 C24 C24' O9 -104(5) . .
O9 C24 C24' C25 104(5) . .
C23' O9 C24' C24 -101(10) . .
C23 O9 C24' C24 -117(8) . .
C23' O9 C24' C25 -155(6) . .
C23 O9 C24' C25 -171.5(19) . .
C24 O9 C24' C25 -54(8) . .
C24' C24 C25 O10 149(9) . .
O9 C24 C25 O10 82(4) . .
O9 C24 C25 C24' -67(9) . .
C25 O10 C25 C24 169(3) 4_565 .
C25 O10 C25 C24' 179(2) 4_565 .
O9 C24' C25 C24 86(10) . .
C24 C24' C25 O10 -35(10) . .
O9 C24' C25 O10 51(4) . .
C26 O11 C26 C27 172(2) 4_565 .
C28 O12 C27 C26 179(3) . .
O11 C26 C27 O12 -1(5) . .
C27 O12 C28 C29 176(3) . .
C30 O13 C29 C28 -180(2) . .
O12 C28 C29 O13 4(4) . .
C29 O13 C30 C31 -180(2) . .
C31 O14 C31 C30 179.4(17) 4_565 .
O13 C30 C31 O14 -10(5) . .
C32 O15 C32 C33 172.6(15) 4_565 .
C34 O16 C33 C32 -177(3) . .
O15 C32 C33 O16 -52(4) . .
C33 O16 C34 C35 -175(2) . .
C36 O17 C35 C34 168(2) . .
O16 C34 C35 O17 68(3) . .
C35 O17 C36 C37 171(2) . .
C37 O18 C37 C36 -177.5(16) 4_565 .
O17 C36 C37 O18 -70(3) . .
C40 O20 O20' C40' 11(3) . .
C39 O20 O20' C40' 25(6) . .
C40 O20 O20' C41 29(6) . .
C40' O20 O20' C41 17(4) . .
C39 O20 O20' C41 43(9) . .
C40' O20 O20' C40 -11(3) . .
C39 O20 O20' C40 14(5) . .
C42' O21 O21' C42 31(3) . .
C41 O21 O21' C42 44(5) . .
C42' O21 O21' C38' -7(14) . .
C41 O21 O21' C38' 6(16) . .
C42 O21 O21' C38' -38(12) . .
C41 O21 O21' C42' 12(3) . .
C42 O21 O21' C42' -31(3) . .
C42' O21 O21' C43' 119(5) . .
C41 O21 O21' C43' 131(4) . .
C42 O21 O21' C43' 87(5) . .
C38 O19 C38 O19 179.999(3) 4_565 4_565
C39 O19 C38 O19 -176.9(12) . 4_565
O19 O19 C38 C38 180.001(5) 4_565 4_565
C39 O19 C38 C38 3.1(12) . 4_565
C38 O19 C38 C39 -177.3(10) 4_565 4_565
O19 O19 C38 C39 2.7(10) 4_565 4_565
C39 O19 C38 C39 -174(2) . 4_565
C42 O21' C38' C43' 97(4) . .
O21 O21' C38' C43' 137(13) . .
C42' O21' C38' C43' 131(3) . .
O21 O21' C38' C42 40(13) . .
C42' O21' C38' C42 34(3) . .
C43' O21' C38' C42 -97(4) . .
C42 O21' C38' O22 168(4) . .
O21 O21' C38' O22 -152(13) . .
C42' O21' C38' O22 -158(2) . .
C43' O21' C38' O22 71(3) . .
C42 O21' C38' C43 136(4) . .
O21 O21' C38' C43 176(12) . .
C42' O21' C38' C43 170(3) . .
C43' O21' C38' C43 39(3) . .
C43 O22 C38' C43' -48(3) . .
O22 O22 C38' C43' -113(6) 4_565 .
C43 O22 C38' C43' -64(4) 4_565 .
C43 O22 C38' C42 -118(4) . .
O22 O22 C38' C42 177(4) 4_565 .
C43' O22 C38' C42 -69(4) . .
C43 O22 C38' C42 -134(4) 4_565 .
C43 O22 C38' O21' -127(3) . .
O22 O22 C38' O21' 168(5) 4_565 .
C43' O22 C38' O21' -78(3) . .
C43 O22 C38' O21' -143(3) 4_565 .
O22 O22 C38' C43 -65(6) 4_565 .
C43' O22 C38' C43 48(3) . .
C43 O22 C38' C43 -16(2) 4_565 .
C38 O19 C39 C40 -164(3) 4_565 .
O19 O19 C39 C40 -174(3) 4_565 .
C38 O19 C39 C40 -167(2) . .
O19 O19 C39 C38 -9(4) 4_565 4_565
C38 O19 C39 C38 -2.3(9) . 4_565
C38 O19 C39 O20 -140(2) 4_565 .
O19 O19 C39 O20 -150(3) 4_565 .
C38 O19 C39 O20 -142.5(19) . .
C40 O20 C39 O19 -148(2) . .
O20' O20 C39 O19 -163(6) . .
C40' O20 C39 O19 -143.0(18) . .
O20' O20 C39 C40 -15(6) . .
C40' O20 C39 C40 5(2) . .
C40 O20 C39 C38 -176(3) . 4_565
O20' O20 C39 C38 168(5) . 4_565
C40' O20 C39 C38 -171(2) . 4_565
O20' O20 C40 C40' -11(3) . .
C39 O20 C40 C40' 174(3) . .
O20' O20 C40 C39 175.1(18) . .
C40' O20 C40 C39 -174(3) . .
C40' O20 C40 O20' 11(3) . .
C39 O20 C40 O20' -175.1(18) . .
O19 C39 C40 O20 39(3) . .
C38 C39 C40 O20 9(7) 4_565 .
O19 C39 C40 C40' 23(9) . .
C38 C39 C40 C40' -7(13) 4_565 .
O20 C39 C40 C40' -16(7) . .
O19 C39 C40 O20' 43(3) . .
C38 C39 C40 O20' 13(7) 4_565 .
O20 C39 C40 O20' 3.7(14) . .
C40' O20' C40 O20 -164(4) . .
C41 O20' C40 O20 -167(3) . .
O20 O20' C40 C40' 164(4) . .
C41 O20' C40 C40' -3(3) . .
O20 O20' C40 C39 -5(2) . .
C40' O20' C40 C39 -170(4) . .
C41 O20' C40 C39 -172.7(19) . .
O20 O20' C40' C40 -10(2) . .
C41 O20' C40' C40 177(3) . .
O20 O20' C40' C41 172.7(18) . .
C40 O20' C40' C41 -177(3) . .
C41 O20' C40' O20 -172.7(18) . .
C40 O20' C40' O20 10(2) . .
O20 C40 C40' O20' 11(3) . .
C39 C40 C40' O20' 26(9) . .
O20 C40 C40' C41 17(8) . .
C39 C40 C40' C41 32(13) . .
O20' C40 C40' C41 6(6) . .
C39 C40 C40' O20 15(7) . .
O20' C40 C40' O20 -11(3) . .
C40 O20 C40' O20' -165(4) . .
C39 O20 C40' O20' -171(2) . .
O20' O20 C40' C40 165(4) . .
C39 O20 C40' C40 -6(3) . .
C40 O20 C40' C41 -172(3) . .
O20' O20 C40' C41 -7.2(18) . .
C39 O20 C40' C41 -178.3(17) . .
O20 O20' C41 C42' 159(5) . .
C40' O20' C41 C42' 178(3) . .
C40 O20' C41 C42' -180(2) . .
O20 O20' C41 C40' -19(5) . .
C40 O20' C41 C40' 2(2) . .
O20 O20' C41 O21 116(5) . .
C40' O20' C41 O21 134(2) . .
C40 O20' C41 O21 136.8(17) . .
C40 C40' C41 O20' -7(6) . .
O20 C40' C41 O20' 5.6(14) . .
O20' C40' C41 C42' -7(7) . .
C40 C40' C41 C42' -14(12) . .
O20 C40' C41 C42' -1(8) . .
O20' C40' C41 O21 -53(2) . .
C40 C40' C41 O21 -60(7) . .
O20 C40' C41 O21 -48(3) . .
O21' O21 C41 O20' 115(3) . .
C42' O21 C41 O20' 129(2) . .
C42 O21 C41 O20' 140.6(19) . .
O21' O21 C41 C42' -14(3) . .
C42 O21 C41 C42' 11(2) . .
O21' O21 C41 C40' 149(3) . .
C42' O21 C41 C40' 163(3) . .
C42 O21 C41 C40' 174(2) . .
O21 O21' C42 C42' -31(3) . .
C38' O21' C42 C42' 141(3) . .
C43' O21' C42 C42' -179(3) . .
O21 O21' C42 C38' -173(3) . .
C42' O21' C42 C38' -141(3) . .
C43' O21' C42 C38' 40.1(18) . .
C38' O21' C42 O21 173(3) . .
C42' O21' C42 O21 31(3) . .
C43' O21' C42 O21 -147(2) . .
O21 O21' C42 C43' 147(2) . .
C38' O21' C42 C43' -40.1(18) . .
C42' O21' C42 C43' 179(3) . .
C43' C38' C42 O21' -77(4) . .
O22 C38' C42 O21' -15(4) . .
C43 C38' C42 O21' -63(5) . .
C43' C38' C42 C42' -145(6) . .
O21' C38' C42 C42' -68(5) . .
O22 C38' C42 C42' -83(6) . .
C43 C38' C42 C42' -131(5) . .
C43' C38' C42 O21 -83(4) . .
O21' C38' C42 O21 -5.6(19) . .
O22 C38' C42 O21 -21(5) . .
C43 C38' C42 O21 -69(5) . .
O21' C38' C42 C43' 77(4) . .
O22 C38' C42 C43' 62(3) . .
C43 C38' C42 C43' 14(3) . .
C42' O21 C42 O21' -139(4) . .
C41 O21 C42 O21' -152(3) . .
O21' O21 C42 C42' 139(4) . .
C41 O21 C42 C42' -13(3) . .
O21' O21 C42 C38' 8(3) . .
C42' O21 C42 C38' -132(4) . .
C41 O21 C42 C38' -144(3) . .
O21' O21 C42 C43' -31(3) . .
C42' O21 C42 C43' -171(4) . .
C41 O21 C42 C43' 177(2) . .
O21' C42 C42' O21 26(3) . .
C38' C42 C42' O21 88(6) . .
C43' C42 C42' O21 23(9) . .
O21' C42 C42' C41 46(6) . .
C38' C42 C42' C41 108(6) . .
O21 C42 C42' C41 19(4) . .
C43' C42 C42' C41 43(12) . .
C38' C42 C42' O21' 62(5) . .
O21 C42 C42' O21' -26(3) . .
C43' C42 C42' O21' -3(7) . .
O21' O21 C42' C42 -22(2) . .
C41 O21 C42' C42 167(3) . .
O21' O21 C42' C41 171(2) . .
C42 O21 C42' C41 -167(3) . .
C41 O21 C42' O21' -171(2) . .
C42 O21 C42' O21' 22(2) . .
O20' C41 C42' C42 -81(5) . .
C40' C41 C42' C42 -76(9) . .
O21 C41 C42' C42 -20(4) . .
O20' C41 C42' O21 -61(2) . .
C40' C41 C42' O21 -56(7) . .
O20' C41 C42' O21' -55(3) . .
C40' C41 C42' O21' -49(8) . .
O21 C41 C42' O21' 6.5(15) . .
O21 O21' C42' C42 142(4) . .
C38' O21' C42' C42 -40(4) . .
C43' O21' C42' C42 2(4) . .
C42 O21' C42' O21 -142(4) . .
C38' O21' C42' O21 179(3) . .
C43' O21' C42' O21 -140(3) . .
C42 O21' C42' C41 -150(4) . .
O21 O21' C42' C41 -9(2) . .
C38' O21' C42' C41 170(2) . .
C43' O21' C42' C41 -149(3) . .
O22 O22 C43 C43' -157(2) 4_565 .
C38' O22 C43 C43' 37(2) . .
C43 O22 C43 C43' -157(2) 4_565 .
O22 O22 C43 C43 0.000(6) 4_565 4_565
C38' O22 C43 C43 -166.1(15) . 4_565
C43' O22 C43 C43 157(2) . 4_565
C38' O22 C43 O22 -166.1(15) . 4_565
C43' O22 C43 O22 157(2) . 4_565
C43 O22 C43 O22 0.000(12) 4_565 4_565
O22 O22 C43 C38' 166.1(15) 4_565 .
C43' O22 C43 C38' -37(2) . .
C43 O22 C43 C38' 166.1(15) 4_565 .
C43' C38' C43 O22 112(4) . .
C42 C38' C43 O22 94(5) . .
O21' C38' C43 O22 58(3) . .
C42 C38' C43 C43' -18(4) . .
O21' C38' C43 C43' -54(3) . .
O22 C38' C43 C43' -112(4) . .
C43' C38' C43 C43 137(4) . 4_565
C42 C38' C43 C43 119(4) . 4_565
O21' C38' C43 C43 83(4) . 4_565
O22 C38' C43 C43 25(3) . 4_565
C43' C38' C43 O22 122(4) . 4_565
C42 C38' C43 O22 104(4) . 4_565
O21' C38' C43 O22 68(3) . 4_565
O22 C38' C43 O22 9.8(12) . 4_565
C42 C38' C43' C43 167(3) . .
O21' C38' C43' C43 129(3) . .
O22 C38' C43' C43 37(2) . .
C42 C38' C43' O22 130(3) . .
O21' C38' C43' O22 91.8(18) . .
C43 C38' C43' O22 -37(2) . .
C42 C38' C43' O21' 37.8(17) . .
O22 C38' C43' O21' -91.8(18) . .
C43 C38' C43' O21' -129(3) . .
O21' C38' C43' C42 -37.8(17) . .
O22 C38' C43' C42 -130(3) . .
C43 C38' C43' C42 -167(3) . .
O22 C43 C43' C38' -59(4) . .
C43 C43 C43' C38' -121(5) 4_565 .
O22 C43 C43' C38' -77(4) 4_565 .
C43 C43 C43' O22 -62(5) 4_565 .
O22 C43 C43' O22 -18.6(18) 4_565 .
C38' C43 C43' O22 59(4) . .
O22 C43 C43' O21' -3(4) . .
C43 C43 C43' O21' -65(7) 4_565 .
O22 C43 C43' O21' -22(6) 4_565 .
C38' C43 C43' O21' 56(3) . .
O22 C43 C43' C42 -39(7) . .
C43 C43 C43' C42 -101(7) 4_565 .
O22 C43 C43' C42 -58(7) 4_565 .
C38' C43 C43' C42 20(5) . .
C43 O22 C43' C38' 114(4) . .
O22 O22 C43' C38' 156(2) 4_565 .
C43 O22 C43' C38' 135(3) 4_565 .
O22 O22 C43' C43 41(4) 4_565 .
C38' O22 C43' C43 -114(4) . .
C43 O22 C43' C43 21(2) 4_565 .
C43 O22 C43' O21' 177(4) . .
O22 O22 C43' O21' -141.1(18) 4_565 .
C38' O22 C43' O21' 63(3) . .
C43 O22 C43' O21' -162(2) 4_565 .
C43 O22 C43' C42 157(4) . .
O22 O22 C43' C42 -161.4(17) 4_565 .
C38' O22 C43' C42 43(3) . .
C43 O22 C43' C42 178(3) 4_565 .
C42 O21' C43' C38' -71(4) . .
O21 O21' C43' C38' -165(5) . .
C42' O21' C43' C38' -73(4) . .
C42 O21' C43' C43 -141(5) . .
O21 O21' C43' C43 125(5) . .
C38' O21' C43' C43 -69(4) . .
C42' O21' C43' C43 -142(4) . .
C42 O21' C43' O22 -143(3) . .
O21 O21' C43' O22 123(4) . .
C38' O21' C43' O22 -71(3) . .
C42' O21' C43' O22 -144(3) . .
O21 O21' C43' C42 -94(5) . .
C38' O21' C43' C42 71(4) . .
C42' O21' C43' C42 -1(3) . .
O21' C42 C43' C38' 89(4) . .
C42' C42 C43' C38' 92(9) . .
O21 C42 C43' C38' 111(4) . .
O21' C42 C43' C43 66(7) . .
C42' C42 C43' C43 69(12) . .
C38' C42 C43' C43 -23(6) . .
O21 C42 C43' C43 88(6) . .
O21' C42 C43' O22 39(3) . .
C42' C42 C43' O22 43(10) . .
C38' C42 C43' O22 -50(3) . .
O21 C42 C43' O22 62(3) . .
C42' C42 C43' O21' 3(7) . .
C38' C42 C43' O21' -89(4) . .
O21 C42 C43' O21' 22.5(19) . .
C46 N13 C44 O23 0.000(3) . .
C45 N13 C44 O23 180.000(3) . .
C53 N17 C55 O24 180.000(8) . .
C58 N18 C56 O25 180.000(7) . .
C57 N18 C56 O25 0.000(9) . .
N19 C59 N19 C60 13(3) 4_565 .
O26 C59 N19 C60 -172.6(18) . .
N20 C61 N20 C62 7(4) 4_575 .
O27 C61 N20 C62 -175(2) . .
C61 N20 C62 C62 -3.0(17) . 4_575
C64 N21 C64 C63 40(4) 4_575 .
C63 C63 C64 N21 -28(3) 4_575 .
C63 C63 C64 C64 0.000(7) 4_575 4_575
